data_4111469
loop_
_publ_author_name
'Forrest E. Michael'
'Andrew P. Duncan'
'Zachary K. Sweeney'
'Robert G. Bergman'

_publ_section_title
;
 Rearrangements and Stereomutations of Metallacycles Derived from Allenes
 and Imidozirconium Complexes
;
_journal_name_full 'Journal of the American Chemical Society'
_journal_page_first 1752
_journal_page_last 1764
_journal_paper_doi 10.1021/ja045607k
_journal_volume 127
_journal_year 2005
_chemical_formula_moiety 'C27 H33 N Zr '
_chemical_formula_sum 'C27 H33 N Zr'
_chemical_formula_weight 462.78
_space_group_IT_number 14
_symmetry_cell_setting monoclinic
_symmetry_Int_Tables_number 14
_symmetry_space_group_name_Hall '-P 2ybc'
_symmetry_space_group_name_H-M 'P 1 21/c 1'
_audit_creation_date 'Tue Jun  8 16:28:15 2004'
_audit_creation_method 'by teXsan'
_cell_angle_alpha 90
_cell_angle_beta 92.41(1)
_cell_angle_gamma 90
_cell_formula_units_Z 4
_cell_length_a 16.713(10)
_cell_length_b 7.980(5)
_cell_length_c 16.138(9)
_cell_measurement_reflns_used 1640
_cell_measurement_temperature 143.2
_cell_measurement_theta_max 21.8
_cell_measurement_theta_min 2.4
_cell_volume 2150(2)
_computing_cell_refinement 'Bruker-AXS SAINT v6.40'
_computing_data_collection 'Bruker-AXS SMART v5.054'
_computing_data_reduction 'Bruker-AXS SAINT v6.40'
_computing_publication_material teXsan
_computing_structure_refinement teXsan
_computing_structure_solution SIR97
_diffrn_measured_fraction_theta_full 0.9643
_diffrn_measured_fraction_theta_max 0.9643
_diffrn_measurement_device_type 'Bruker SMART 1000'
_diffrn_measurement_method \w-scans
_diffrn_radiation_type 'Mo K\a'
_diffrn_radiation_wavelength 0.7107
_diffrn_reflns_av_R_equivalents 0.050
_diffrn_reflns_limit_h_max 19
_diffrn_reflns_limit_h_min 0
_diffrn_reflns_limit_k_max 9
_diffrn_reflns_limit_k_min 0
_diffrn_reflns_limit_l_max 18
_diffrn_reflns_limit_l_min -18
_diffrn_reflns_number 9717
_diffrn_reflns_theta_full 24.75
_diffrn_reflns_theta_max 24.75
_diffrn_standards_decay_% 0
_diffrn_standards_interval_count 0
_diffrn_standards_interval_time 0
_diffrn_standards_number 0
_exptl_absorpt_coefficient_mu 0.524
_exptl_absorpt_correction_T_max 0.990
_exptl_absorpt_correction_T_min 0.544
_exptl_absorpt_correction_type empirical
_exptl_absorpt_process_details 'Blessing, 1995'
_exptl_crystal_colour orange
_exptl_crystal_density_diffrn 1.429
_exptl_crystal_description tablet
_exptl_crystal_F_000 968.00
_exptl_crystal_size_max 0.150
_exptl_crystal_size_mid 0.120
_exptl_crystal_size_min 0.020
_refine_diff_density_max 0.58
_refine_diff_density_min -0.91
_refine_ls_extinction_method none
_refine_ls_goodness_of_fit_ref 1.390
_refine_ls_hydrogen_treatment constr
_refine_ls_number_parameters 265
_refine_ls_number_reflns 1788
_refine_ls_R_factor_gt 0.0470
_refine_ls_shift/su_max 0.0003
_refine_ls_structure_factor_coef F
_refine_ls_weighting_details 'w = 1/[\s^2^(Fo) + 0.00022|Fo|^2^]'
_refine_ls_weighting_scheme calc
_refine_ls_wR_factor_ref 0.0479
_reflns_number_gt 1788
_reflns_number_total 3563
_reflns_threshold_expression F^2^>3.0\s(F^2^)
_cod_data_source_file ja045607ksi20040809_013032.cif
_cod_data_source_block Forest_Michael's_second_fm
_cod_original_sg_symbol_H-M 'P 21/c '
_cod_original_formula_sum 'C27 H33 N Zr '
_cod_database_code 4111469

loop_
_symmetry_equiv_pos_as_xyz
x,y,z
-x,1/2+y,1/2-z
-x,-y,-z
x,1/2-y,1/2+z

loop_
_atom_site_label
_atom_site_type_symbol
_atom_site_fract_x
_atom_site_fract_y
_atom_site_fract_z
_atom_site_U_iso_or_equiv
_atom_site_adp_type
_atom_site_occupancy
_atom_site_calc_flag
_atom_site_refinement_flags
Zr1 Zr 0.64682(4) 0.09907(10) 0.11270(5) 0.0180(2) Uani 1.00 d .
N1 N 0.7751(3) 0.0786(8) 0.1320(3) 0.013(2) Uani 1.00 d .
C1 C 0.6967(5) 0.374(1) 0.0559(5) 0.024(3) Uani 1.00 d .
C2 C 0.6819(4) 0.404(1) 0.1394(5) 0.029(2) Uani 1.00 d .
C3 C 0.5984(5) 0.390(1) 0.1470(5) 0.032(3) Uani 1.00 d .
C4 C 0.5640(4) 0.3496(9) 0.0702(6) 0.028(3) Uani 1.00 d .
C5 C 0.6243(5) 0.3410(9) 0.0116(5) 0.028(3) Uani 1.00 d .
C6 C 0.5758(5) 0.025(1) 0.2424(6) 0.041(3) Uani 1.00 d .
C7 C 0.5143(5) 0.0616(10) 0.1845(6) 0.031(3) Uani 1.00 d .
C8 C 0.5129(4) -0.059(1) 0.1228(5) 0.022(3) Uani 1.00 d .
C9 C 0.5721(5) -0.1789(10) 0.1453(6) 0.026(3) Uani 1.00 d .
C10 C 0.6115(4) -0.125(1) 0.2164(6) 0.037(3) Uani 1.00 d .
C11 C 0.7776(4) -0.088(1) 0.1089(4) 0.016(2) Uani 1.00 d .
C12 C 0.7177(4) -0.1470(9) 0.0544(5) 0.017(3) Uani 1.00 d .
C13 C 0.6680(4) -0.0503(9) -0.0029(5) 0.019(3) Uani 1.00 d .
C14 C 0.7151(4) 0.0179(10) -0.0759(5) 0.023(2) Uani 1.00 d .
C15 C 0.7669(4) -0.112(1) -0.1193(4) 0.026(2) Uani 1.00 d .
C16 C 0.8519(5) -0.1460(10) -0.0817(5) 0.029(3) Uani 1.00 d .
C17 C 0.8680(4) -0.2855(10) -0.0160(5) 0.025(3) Uani 1.00 d .
C18 C 0.9023(4) -0.2318(9) 0.0698(5) 0.025(3) Uani 1.00 d .
C19 C 0.8421(4) -0.2063(9) 0.1392(4) 0.016(2) Uani 1.00 d .
C20 C 0.8405(4) 0.1628(9) 0.1756(5) 0.017(2) Uani 1.00 d .
C21 C 0.8416(4) 0.1685(9) 0.2617(5) 0.019(2) Uani 1.00 d .
C22 C 0.8996(4) 0.265(1) 0.3044(5) 0.026(3) Uani 1.00 d .
C23 C 0.9534(4) 0.3581(9) 0.2606(5) 0.024(3) Uani 1.00 d .
C24 C 0.9530(4) 0.3505(9) 0.1774(5) 0.023(3) Uani 1.00 d .
C25 C 0.8972(4) 0.2522(10) 0.1317(5) 0.017(2) Uani 1.00 d .
C26 C 0.7843(4) 0.071(1) 0.3119(5) 0.031(3) Uani 1.00 d .
C27 C 0.9012(4) 0.2455(9) 0.0393(5) 0.022(3) Uani 1.00 d .
C100 C 0.6331 0.3718 0.0848 0.0025 Uiso 0.00 d P
C101 C 0.5573 -0.0554 0.1823 0.0025 Uiso 0.00 d P
H1 H 0.7481 0.3763 0.0328 0.0290 Uiso 1.00 calc .
H2 H 0.7205 0.4292 0.1825 0.0345 Uiso 1.00 calc .
H3 H 0.5706 0.4057 0.1965 0.0379 Uiso 1.00 calc .
H4 H 0.5086 0.3306 0.0586 0.0333 Uiso 1.00 calc .
H5 H 0.6174 0.3175 -0.0460 0.0335 Uiso 1.00 calc .
H6 H 0.5908 0.0884 0.2903 0.0494 Uiso 1.00 calc .
H7 H 0.4790 0.1546 0.1868 0.0378 Uiso 1.00 calc .
H8 H 0.4785 -0.0612 0.0744 0.0263 Uiso 1.00 calc .
H9 H 0.5828 -0.2794 0.1162 0.0310 Uiso 1.00 calc .
H10 H 0.6557 -0.1800 0.2438 0.0443 Uiso 1.00 calc .
H11 H 0.7083 -0.2644 0.0549 0.0209 Uiso 1.00 calc .
H12 H 0.627(4) -0.11(1) -0.023(5) 0.0388 Uiso 1.00 calc .
H13 H 0.6776 0.0626 -0.1160 0.0274 Uiso 1.00 calc .
H14 H 0.7493 0.1049 -0.0554 0.0274 Uiso 1.00 calc .
H15 H 0.7386 -0.2155 -0.1196 0.0309 Uiso 1.00 calc .
H16 H 0.7725 -0.0752 -0.1747 0.0309 Uiso 1.00 calc .
H17 H 0.8844 -0.1717 -0.1270 0.0348 Uiso 1.00 calc .
H18 H 0.8696 -0.0441 -0.0567 0.0348 Uiso 1.00 calc .
H19 H 0.8185 -0.3407 -0.0079 0.0300 Uiso 1.00 calc .
H20 H 0.9047 -0.3624 -0.0384 0.0300 Uiso 1.00 calc .
H21 H 0.9394 -0.3153 0.0883 0.0302 Uiso 1.00 calc .
H22 H 0.9297 -0.1287 0.0630 0.0302 Uiso 1.00 calc .
H23 H 0.8692 -0.1605 0.1869 0.0198 Uiso 1.00 calc .
H24 H 0.8191 -0.3110 0.1529 0.0198 Uiso 1.00 calc .
H25 H 0.9021 0.2675 0.3633 0.0311 Uiso 1.00 calc .
H26 H 0.9910 0.4281 0.2895 0.0285 Uiso 1.00 calc .
H27 H 0.9915 0.4132 0.1488 0.0278 Uiso 1.00 calc .
H28 H 0.8013 0.0750 0.3687 0.0372 Uiso 1.00 calc .
H29 H 0.7323 0.1187 0.3051 0.0372 Uiso 1.00 calc .
H30 H 0.7829 -0.0420 0.2936 0.0372 Uiso 1.00 calc .
H31 H 0.9070 0.3558 0.0182 0.0265 Uiso 1.00 calc .
H32 H 0.8534 0.1970 0.0162 0.0265 Uiso 1.00 calc .
H33 H 0.9458 0.1794 0.0249 0.0265 Uiso 1.00 calc .

loop_
_atom_site_aniso_label
_atom_site_aniso_U_11
_atom_site_aniso_U_22
_atom_site_aniso_U_33
_atom_site_aniso_U_12
_atom_site_aniso_U_13
_atom_site_aniso_U_23
Zr1 0.0134(4) 0.0137(4) 0.0271(5) -0.0002(5) 0.0046(3) 0.0015(5)
N1 0.013(3) 0.017(4) 0.009(4) 0.002(3) -0.002(3) -0.003(3)
C1 0.027(5) 0.016(5) 0.030(6) 0.005(4) 0.005(4) 0.006(4)
C2 0.032(5) 0.008(4) 0.045(6) -0.004(4) -0.003(4) 0.001(5)
C3 0.033(5) 0.014(5) 0.048(6) 0.009(5) 0.017(5) -0.004(6)
C4 0.016(4) 0.022(6) 0.045(6) 0.009(3) 0.000(5) -0.002(4)
C5 0.043(6) 0.017(5) 0.024(6) 0.005(4) -0.008(5) 0.002(4)
C6 0.030(5) 0.058(7) 0.036(7) -0.029(5) 0.010(5) -0.005(5)
C7 0.026(5) 0.024(6) 0.046(7) -0.006(4) 0.029(5) 0.000(5)
C8 0.012(4) 0.023(6) 0.031(6) -0.007(4) 0.002(4) 0.012(4)
C9 0.021(5) 0.010(5) 0.048(7) -0.004(4) 0.015(5) 0.005(5)
C10 0.012(4) 0.037(7) 0.062(7) -0.008(4) -0.003(5) 0.029(6)
C11 0.013(4) 0.008(4) 0.028(5) -0.001(4) 0.004(4) 0.008(4)
C12 0.013(4) 0.015(6) 0.025(5) -0.001(3) 0.005(4) -0.006(4)
C13 0.010(4) 0.014(5) 0.032(6) -0.002(3) 0.002(4) 0.005(4)
C14 0.022(4) 0.019(5) 0.026(6) 0.004(4) -0.005(4) -0.002(4)
C15 0.029(4) 0.029(5) 0.019(5) 0.004(5) 0.002(4) 0.003(5)
C16 0.031(5) 0.033(6) 0.024(5) 0.003(4) 0.003(5) -0.006(4)
C17 0.024(5) 0.024(5) 0.027(6) 0.006(4) 0.008(4) -0.007(4)
C18 0.020(5) 0.021(5) 0.035(6) 0.009(4) 0.006(4) 0.002(4)
C19 0.021(4) 0.024(5) 0.004(5) -0.004(4) -0.002(4) 0.000(4)
C20 0.016(4) 0.013(4) 0.022(6) 0.009(3) -0.003(4) -0.000(4)
C21 0.016(4) 0.025(5) 0.017(5) 0.006(3) -0.006(4) -0.004(4)
C22 0.020(5) 0.028(5) 0.029(6) 0.006(4) -0.007(4) 0.003(4)
C23 0.020(4) 0.026(6) 0.024(6) -0.003(4) -0.006(4) -0.005(4)
C24 0.016(4) 0.025(6) 0.029(6) 0.001(3) 0.002(4) -0.003(4)
C25 0.014(4) 0.024(5) 0.013(5) 0.000(4) 0.003(4) -0.002(4)
C26 0.029(5) 0.028(6) 0.036(6) -0.009(4) 0.002(4) 0.007(4)
C27 0.018(5) 0.018(5) 0.030(6) -0.003(4) 0.005(4) 0.003(4)

loop_
_atom_type_symbol
_atom_type_description
_atom_type_scat_dispersion_real
_atom_type_scat_dispersion_imag
_atom_type_scat_source
Zr Zr -2.967 0.560
;International Tables for Crystallography
(1992, Vol. C, Tables 4.2.6.8 and 6.1.1.1)
;
N N 0.006 0.003
;International Tables for Crystallography
(1992, Vol. C, Tables 4.2.6.8 and 6.1.1.1)
;
C C 0.003 0.002
;International Tables for Crystallography
(1992, Vol. C, Tables 4.2.6.8 and 6.1.1.1)
;
H H 0.000 0.000
;International Tables for Crystallography
(1992, Vol. C, Table 6.1.1.2)
;

loop_
_geom_angle_atom_site_label_1
_geom_angle_atom_site_label_2
_geom_angle_atom_site_label_3
_geom_angle
_geom_angle_publ_flag
N1 ZR1 C1 77.2(2) ?
N1 ZR1 C2 80.1(2) ?
N1 ZR1 C3 111.3(3) ?
N1 ZR1 C4 129.2(2) ?
N1 ZR1 C5 105.6(2) ?
N1 ZR1 C6 111.2(3) ?
N1 ZR1 C7 143.0(3) ?
N1 ZR1 C8 144.3(2) ?
N1 ZR1 C9 112.8(2) ?
N1 ZR1 C10 96.2(2) ?
N1 ZR1 C11 31.4(2) ?
N1 ZR1 C12 60.7(2) ?
N1 ZR1 C13 83.7(2) ?
N1 ZR1 C100 101.3(2) ?
N1 ZR1 C101 123.9(2) ?
C11 ZR1 C12 31.0(2) ?
C11 ZR1 C13 61.6(2) ?
C11 ZR1 C100 128.5(2) ?
C11 ZR1 C101 105.4(2) ?
C12 ZR1 C13 34.8(2) ?
C12 ZR1 C100 137.5(2) ?
C12 ZR1 C101 95.3(2) ?
C13 ZR1 C100 111.5(2) ?
C13 ZR1 C101 104.6(2) ?
C100 ZR1 C101 124.37(4) ?
ZR1 N1 C11 94.3(4) ?
ZR1 N1 C20 139.7(5) ?
C11 N1 C20 123.3(6) ?
C2 C1 C5 109.8(7) ?
C1 C2 C3 106.6(7) ?
C2 C3 C4 108.5(7) ?
C3 C4 C5 109.3(7) ?
C1 C5 C4 105.8(7) ?
C7 C6 C10 106.9(8) ?
C6 C7 C8 109.0(8) ?
C7 C8 C9 107.2(7) ?
C8 C9 C10 108.2(8) ?
C6 C10 C9 108.7(7) ?
ZR1 C11 N1 54.3(3) ?
ZR1 C11 C12 68.3(4) ?
ZR1 C11 C19 158.4(5) ?
N1 C11 C12 117.8(6) ?
N1 C11 C19 123.1(6) ?
C12 C11 C19 119.1(7) ?
ZR1 C12 C11 80.7(4) ?
ZR1 C12 C13 63.3(4) ?
C11 C12 C13 127.5(7) ?
ZR1 C13 C12 81.8(5) ?
ZR1 C13 C14 123.2(5) ?
C12 C13 C14 112.3(6) ?
C13 C14 C15 115.1(6) ?
C14 C15 C16 117.7(6) ?
C15 C16 C17 121.6(7) ?
C16 C17 C18 117.5(7) ?
C17 C18 C19 117.3(6) ?
C11 C19 C18 109.1(6) ?
N1 C20 C21 118.8(7) ?
N1 C20 C25 120.3(7) ?
C21 C20 C25 120.6(7) ?
C20 C21 C22 119.4(7) ?
C20 C21 C26 122.8(7) ?
C22 C21 C26 117.8(7) ?
C21 C22 C23 119.7(7) ?
C22 C23 C24 120.8(7) ?
C23 C24 C25 121.7(7) ?
C20 C25 C24 117.8(7) ?
C20 C25 C27 123.1(7) ?
C24 C25 C27 119.1(7) ?
ZR1 C100 C1 90.5(4) ?
ZR1 C100 C2 90.1(4) ?
ZR1 C100 C3 89.9(4) ?
ZR1 C100 C4 89.1(4) ?
ZR1 C100 C5 90.3(3) ?
ZR1 C101 C6 87.6(4) ?
ZR1 C101 C7 90.0(3) ?
ZR1 C101 C8 90.9(3) ?
ZR1 C101 C9 92.7(4) ?
ZR1 C101 C10 88.8(4) ?
ZR1 C1 H1 118.216 no
C2 C1 H1 125.093 no
C5 C1 H1 125.091 no
C100 C1 H1 179.890 no
ZR1 C2 H2 118.074 no
C1 C2 H2 126.714 no
C3 C2 H2 126.713 no
C100 C2 H2 179.682 no
ZR1 C3 H3 118.528 no
C2 C3 H3 125.764 no
C4 C3 H3 125.764 no
C100 C3 H3 179.427 no
ZR1 C4 H4 116.635 no
C3 C4 H4 125.358 no
C5 C4 H4 125.356 no
C100 C4 H4 179.407 no
ZR1 C5 H5 119.069 no
C1 C5 H5 127.082 no
C4 C5 H5 127.082 no
C100 C5 H5 179.636 no
ZR1 C6 H6 115.584 no
C7 C6 H6 126.553 no
C10 C6 H6 126.556 no
C101 C6 H6 179.688 no
ZR1 C7 H7 118.553 no
C6 C7 H7 125.516 no
C8 C7 H7 125.516 no
C101 C7 H7 178.912 no
ZR1 C8 H8 116.874 no
C7 C8 H8 126.420 no
C9 C8 H8 126.423 no
C101 C8 H8 178.456 no
ZR1 C9 H9 121.067 no
C8 C9 H9 125.908 no
C10 C9 H9 125.909 no
C101 C9 H9 178.511 no
ZR1 C10 H10 115.689 no
C6 C10 H10 125.662 no
C9 C10 H10 125.664 no
C101 C10 H10 179.098 no
ZR1 C12 H11 133.697 no
C11 C12 H11 116.249 no
C13 C12 H11 116.253 no
ZR1 C13 H12 116(4) no
C12 C13 H12 111(5) no
C14 C13 H12 108(5) no
C13 C14 H13 108.050 no
C13 C14 H14 108.049 no
C15 C14 H13 108.053 no
C15 C14 H14 108.053 no
H13 C14 H14 109.460 no
C14 C15 H15 107.375 no
C14 C15 H16 107.375 no
C16 C15 H15 107.373 no
C16 C15 H16 107.370 no
H15 C15 H16 109.460 no
C15 C16 H17 106.370 no
C15 C16 H18 106.368 no
C17 C16 H17 106.372 no
C17 C16 H18 106.370 no
H17 C16 H18 109.463 no
C16 C17 H19 107.420 no
C16 C17 H20 107.418 no
C18 C17 H19 107.422 no
C18 C17 H20 107.421 no
H19 C17 H20 109.459 no
C17 C18 H21 107.496 no
C17 C18 H22 107.496 no
C19 C18 H21 107.494 no
C19 C18 H22 107.493 no
H21 C18 H22 109.460 no
C11 C19 H23 109.567 no
C11 C19 H24 109.568 no
C18 C19 H23 109.565 no
C18 C19 H24 109.564 no
H23 C19 H24 109.461 no
C21 C22 H25 120.152 no
C23 C22 H25 120.152 no
C22 C23 H26 119.606 no
C24 C23 H26 119.606 no
C23 C24 H27 119.136 no
C25 C24 H27 119.137 no
C21 C26 H28 109.469 no
C21 C26 H29 109.470 no
C21 C26 H30 109.470 no
H28 C26 H29 109.472 no
H28 C26 H30 109.473 no
H29 C26 H30 109.474 no
C25 C27 H31 109.470 no
C25 C27 H32 109.468 no
C25 C27 H33 109.471 no
H31 C27 H32 109.471 no
H31 C27 H33 109.475 no
H32 C27 H33 109.472 no

loop_
_geom_bond_atom_site_label_1
_geom_bond_atom_site_label_2
_geom_bond_distance
_geom_bond_publ_flag
ZR1 N1 2.160(5) yes
ZR1 C1 2.535(8) yes
ZR1 C2 2.538(8) yes
ZR1 C3 2.528(9) yes
ZR1 C4 2.510(7) yes
ZR1 C5 2.546(8) yes
ZR1 C6 2.520(8) yes
ZR1 C7 2.560(7) yes
ZR1 C8 2.581(7) yes
ZR1 C9 2.610(8) yes
ZR1 C10 2.537(8) yes
ZR1 C11 2.652(7) yes
ZR1 C12 2.497(7) yes
ZR1 C13 2.254(8) yes
ZR1 C100 2.2327(8) yes
ZR1 C101 2.2713(9) yes
N1 C11 1.385(9) yes
N1 C20 1.441(9) yes
C1 C2 1.401(10) yes
C1 C5 1.41(1) yes
C2 C3 1.410(10) yes
C3 C4 1.38(1) yes
C4 C5 1.41(1) yes
C6 C7 1.39(1) yes
C6 C10 1.41(1) yes
C7 C8 1.39(1) yes
C8 C9 1.41(1) yes
C9 C10 1.37(1) yes
C11 C12 1.386(10) yes
C11 C19 1.497(10) yes
C12 C13 1.441(10) yes
C13 C14 1.544(10) yes
C14 C15 1.54(1) yes
C15 C16 1.545(10) yes
C16 C17 1.55(1) yes
C17 C18 1.54(1) yes
C18 C19 1.549(9) yes
C20 C21 1.389(10) yes
C20 C25 1.40(1) yes
C21 C22 1.40(1) yes
C21 C26 1.50(1) yes
C22 C23 1.38(1) yes
C23 C24 1.34(1) yes
C24 C25 1.405(10) yes
C25 C27 1.496(10) yes
C1 H1 0.950 no
C2 H2 0.950 no
C3 H3 0.950 no
C4 H4 0.950 no
C5 H5 0.950 no
C6 H6 0.950 no
C7 H7 0.950 no
C8 H8 0.950 no
C9 H9 0.950 no
C10 H10 0.950 no
C12 H11 0.950 no
C13 H12 0.88(7) no
C14 H13 0.950 no
C14 H14 0.950 no
C15 H15 0.950 no
C15 H16 0.950 no
C16 H17 0.950 no
C16 H18 0.950 no
C17 H19 0.950 no
C17 H20 0.950 no
C18 H21 0.950 no
C18 H22 0.950 no
C19 H23 0.950 no
C19 H24 0.950 no
C22 H25 0.950 no
C23 H26 0.950 no
C24 H27 0.950 no
C26 H28 0.950 no
C26 H29 0.950 no
C26 H30 0.950 no
C27 H31 0.950 no
C27 H32 0.950 no
C27 H33 0.950 no

loop_
_geom_contact_atom_site_label_1
_geom_contact_atom_site_label_2
_geom_contact_distance
_geom_contact_site_symmetry_2
ZR1 C1 2.535(8) .
ZR1 C2 2.538(8) .
ZR1 C3 2.528(9) .
ZR1 C4 2.510(7) .
ZR1 C5 2.546(8) .
ZR1 C6 2.520(8) .
ZR1 C7 2.560(7) .
ZR1 C8 2.581(7) .
ZR1 C9 2.610(8) .
ZR1 C10 2.537(8) .
ZR1 C11 2.652(7) .
C3 C9 3.47(1) 1_565

loop_
_geom_torsion_atom_site_label_1
_geom_torsion_atom_site_label_2
_geom_torsion_atom_site_label_3
_geom_torsion_atom_site_label_4
_geom_torsion
_geom_torsion_site_symmetry_1
_geom_torsion_site_symmetry_2
_geom_torsion_site_symmetry_3
_geom_torsion_site_symmetry_4
_geom_torsion_publ_flag
ZR1 N1 C11 C12 26.7(7) 1_555 1_555 1_555 1_555 yes
ZR1 N1 C11 C19 -154.0(6) 1_555 1_555 1_555 1_555 yes
ZR1 N1 C20 C21 63.3(10) 1_555 1_555 1_555 1_555 yes
ZR1 N1 C20 C25 -110.0(8) 1_555 1_555 1_555 1_555 yes
ZR1 C1 C2 C3 -66.7(6) 1_555 1_555 1_555 1_555 yes
ZR1 C1 C2 C100 -66.3(3) 1_555 1_555 1_555 1_555 yes
ZR1 C1 C5 C4 65.7(5) 1_555 1_555 1_555 1_555 yes
ZR1 C1 C5 C100 66.2(3) 1_555 1_555 1_555 1_555 yes
ZR1 C1 C100 C2 89.9(5) 1_555 1_555 1_555 1_555 yes
ZR1 C1 C100 C3 90.6(9) 1_555 1_555 1_555 1_555 yes
ZR1 C1 C100 C4 -89.3(8) 1_555 1_555 1_555 1_555 yes
ZR1 C1 C100 C5 -90.2(4) 1_555 1_555 1_555 1_555 yes
ZR1 C2 C1 C5 66.4(6) 1_555 1_555 1_555 1_555 yes
ZR1 C2 C1 C100 66.3(3) 1_555 1_555 1_555 1_555 yes
ZR1 C2 C3 C4 -65.9(6) 1_555 1_555 1_555 1_555 yes
ZR1 C2 C3 C100 -66.6(3) 1_555 1_555 1_555 1_555 yes
ZR1 C2 C100 C1 -90.5(4) 1_555 1_555 1_555 1_555 yes
ZR1 C2 C100 C3 89.9(5) 1_555 1_555 1_555 1_555 yes
ZR1 C2 C100 C4 88.6(8) 1_555 1_555 1_555 1_555 yes
ZR1 C2 C100 C5 -90.6(8) 1_555 1_555 1_555 1_555 yes
ZR1 C3 C2 C1 67.0(6) 1_555 1_555 1_555 1_555 yes
ZR1 C3 C2 C100 66.6(3) 1_555 1_555 1_555 1_555 yes
ZR1 C3 C4 C5 -67.9(5) 1_555 1_555 1_555 1_555 yes
ZR1 C3 C4 C100 -67.2(3) 1_555 1_555 1_555 1_555 yes
ZR1 C3 C100 C1 -90.8(8) 1_555 1_555 1_555 1_555 yes
ZR1 C3 C100 C2 -90.1(5) 1_555 1_555 1_555 1_555 yes
ZR1 C3 C100 C4 89.1(4) 1_555 1_555 1_555 1_555 yes
ZR1 C3 C100 C5 90.5(8) 1_555 1_555 1_555 1_555 yes
ZR1 C4 C3 C2 66.5(6) 1_555 1_555 1_555 1_555 yes
ZR1 C4 C3 C100 67.2(3) 1_555 1_555 1_555 1_555 yes
ZR1 C4 C5 C1 -66.5(5) 1_555 1_555 1_555 1_555 yes
ZR1 C4 C5 C100 -66.9(3) 1_555 1_555 1_555 1_555 yes
ZR1 C4 C100 C1 89.7(8) 1_555 1_555 1_555 1_555 yes
ZR1 C4 C100 C2 -88.9(8) 1_555 1_555 1_555 1_555 yes
ZR1 C4 C100 C3 -90.2(5) 1_555 1_555 1_555 1_555 yes
ZR1 C4 C100 C5 90.6(4) 1_555 1_555 1_555 1_555 yes
ZR1 C5 C1 C2 -66.2(6) 1_555 1_555 1_555 1_555 yes
ZR1 C5 C1 C100 -66.2(3) 1_555 1_555 1_555 1_555 yes
ZR1 C5 C4 C3 67.6(6) 1_555 1_555 1_555 1_555 yes
ZR1 C5 C4 C100 66.9(3) 1_555 1_555 1_555 1_555 yes
ZR1 C5 C100 C1 90.5(4) 1_555 1_555 1_555 1_555 yes
ZR1 C5 C100 C2 90.5(8) 1_555 1_555 1_555 1_555 yes
ZR1 C5 C100 C3 -90.3(9) 1_555 1_555 1_555 1_555 yes
ZR1 C5 C100 C4 -89.0(4) 1_555 1_555 1_555 1_555 yes
ZR1 C6 C7 C8 67.0(5) 1_555 1_555 1_555 1_555 yes
ZR1 C6 C7 C101 68.3(3) 1_555 1_555 1_555 1_555 yes
ZR1 C6 C10 C9 -70.1(6) 1_555 1_555 1_555 1_555 yes
ZR1 C6 C10 C101 -69.1(3) 1_555 1_555 1_555 1_555 yes
ZR1 C6 C101 C7 -90.8(4) 1_555 1_555 1_555 1_555 yes
ZR1 C6 C101 C8 -88.3(7) 1_555 1_555 1_555 1_555 yes
ZR1 C6 C101 C9 91.3(8) 1_555 1_555 1_555 1_555 yes
ZR1 C6 C101 C10 89.5(4) 1_555 1_555 1_555 1_555 yes
ZR1 C7 C6 C10 -68.6(6) 1_555 1_555 1_555 1_555 yes
ZR1 C7 C6 C101 -68.3(3) 1_555 1_555 1_555 1_555 yes
ZR1 C7 C8 C9 68.4(5) 1_555 1_555 1_555 1_555 yes
ZR1 C7 C8 C101 66.6(3) 1_555 1_555 1_555 1_555 yes
ZR1 C7 C101 C6 87.5(4) 1_555 1_555 1_555 1_555 yes
ZR1 C7 C101 C8 -91.0(4) 1_555 1_555 1_555 1_555 yes
ZR1 C7 C101 C9 -94.7(8) 1_555 1_555 1_555 1_555 yes
ZR1 C7 C101 C10 87.9(8) 1_555 1_555 1_555 1_555 yes
ZR1 C8 C7 C6 -65.2(6) 1_555 1_555 1_555 1_555 yes
ZR1 C8 C7 C101 -66.6(3) 1_555 1_555 1_555 1_555 yes
ZR1 C8 C9 C10 63.5(6) 1_555 1_555 1_555 1_555 yes
ZR1 C8 C9 C101 65.3(3) 1_555 1_555 1_555 1_555 yes
ZR1 C8 C101 C6 87.2(8) 1_555 1_555 1_555 1_555 yes
ZR1 C8 C101 C7 89.7(4) 1_555 1_555 1_555 1_555 yes
ZR1 C8 C101 C9 -92.5(4) 1_555 1_555 1_555 1_555 yes
ZR1 C8 C101 C10 -89.2(8) 1_555 1_555 1_555 1_555 yes
ZR1 C9 C8 C7 -67.2(5) 1_555 1_555 1_555 1_555 yes
ZR1 C9 C8 C101 -65.3(3) 1_555 1_555 1_555 1_555 yes
ZR1 C9 C10 C6 67.2(6) 1_555 1_555 1_555 1_555 yes
ZR1 C9 C10 C101 66.2(3) 1_555 1_555 1_555 1_555 yes
ZR1 C9 C101 C6 -89.6(8) 1_555 1_555 1_555 1_555 yes
ZR1 C9 C101 C7 93.8(8) 1_555 1_555 1_555 1_555 yes
ZR1 C9 C101 C8 90.2(4) 1_555 1_555 1_555 1_555 yes
ZR1 C9 C101 C10 -87.8(4) 1_555 1_555 1_555 1_555 yes
ZR1 C10 C6 C7 69.4(6) 1_555 1_555 1_555 1_555 yes
ZR1 C10 C6 C101 69.1(3) 1_555 1_555 1_555 1_555 yes
ZR1 C10 C9 C8 -64.4(6) 1_555 1_555 1_555 1_555 yes
ZR1 C10 C9 C101 -66.2(3) 1_555 1_555 1_555 1_555 yes
ZR1 C10 C101 C6 -87.9(4) 1_555 1_555 1_555 1_555 yes
ZR1 C10 C101 C7 -88.3(8) 1_555 1_555 1_555 1_555 yes
ZR1 C10 C101 C8 89.9(8) 1_555 1_555 1_555 1_555 yes
ZR1 C10 C101 C9 93.3(4) 1_555 1_555 1_555 1_555 yes
ZR1 C11 N1 C20 164.9(7) 1_555 1_555 1_555 1_555 yes
ZR1 C11 C12 C13 45.6(7) 1_555 1_555 1_555 1_555 yes
ZR1 C11 C19 C18 -178(1) 1_555 1_555 1_555 1_555 yes
ZR1 C12 C11 N1 -23.2(6) 1_555 1_555 1_555 1_555 yes
ZR1 C12 C11 C19 157.5(6) 1_555 1_555 1_555 1_555 yes
ZR1 C12 C13 C14 122.6(6) 1_555 1_555 1_555 1_555 yes
ZR1 C13 C12 C11 -52.1(7) 1_555 1_555 1_555 1_555 yes
ZR1 C13 C14 C15 143.8(5) 1_555 1_555 1_555 1_555 yes
ZR1 C100 C1 C2 -89.9(5) 1_555 1_555 1_555 1_555 yes
ZR1 C100 C1 C5 90.2(4) 1_555 1_555 1_555 1_555 yes
ZR1 C100 C2 C1 90.5(4) 1_555 1_555 1_555 1_555 yes
ZR1 C100 C2 C3 -89.9(5) 1_555 1_555 1_555 1_555 yes
ZR1 C100 C3 C2 90.1(5) 1_555 1_555 1_555 1_555 yes
ZR1 C100 C3 C4 -89.1(4) 1_555 1_555 1_555 1_555 yes
ZR1 C100 C4 C3 90.2(5) 1_555 1_555 1_555 1_555 yes
ZR1 C100 C4 C5 -90.6(4) 1_555 1_555 1_555 1_555 yes
ZR1 C100 C5 C1 -90.5(4) 1_555 1_555 1_555 1_555 yes
ZR1 C100 C5 C4 89.0(4) 1_555 1_555 1_555 1_555 yes
ZR1 C101 C6 C7 90.8(4) 1_555 1_555 1_555 1_555 yes
ZR1 C101 C6 C10 -89.5(4) 1_555 1_555 1_555 1_555 yes
ZR1 C101 C7 C6 -87.5(4) 1_555 1_555 1_555 1_555 yes
ZR1 C101 C7 C8 91.0(4) 1_555 1_555 1_555 1_555 yes
ZR1 C101 C8 C7 -89.7(4) 1_555 1_555 1_555 1_555 yes
ZR1 C101 C8 C9 92.5(4) 1_555 1_555 1_555 1_555 yes
ZR1 C101 C9 C8 -90.2(4) 1_555 1_555 1_555 1_555 yes
ZR1 C101 C9 C10 87.8(4) 1_555 1_555 1_555 1_555 yes
ZR1 C101 C10 C6 87.9(4) 1_555 1_555 1_555 1_555 yes
ZR1 C101 C10 C9 -93.3(4) 1_555 1_555 1_555 1_555 yes
N1 ZR1 C1 C2 -91.7(5) 1_555 1_555 1_555 1_555 yes
N1 ZR1 C1 C5 151.8(5) 1_555 1_555 1_555 1_555 yes
N1 ZR1 C1 C100 -149.9(4) 1_555 1_555 1_555 1_555 yes
N1 ZR1 C2 C1 81.7(5) 1_555 1_555 1_555 1_555 yes
N1 ZR1 C2 C3 -165.0(5) 1_555 1_555 1_555 1_555 yes
N1 ZR1 C2 C100 138.1(4) 1_555 1_555 1_555 1_555 yes
N1 ZR1 C3 C2 15.9(6) 1_555 1_555 1_555 1_555 yes
N1 ZR1 C3 C4 131.2(5) 1_555 1_555 1_555 1_555 yes
N1 ZR1 C3 C100 73.5(4) 1_555 1_555 1_555 1_555 yes
N1 ZR1 C4 C3 -64.8(6) 1_555 1_555 1_555 1_555 yes
N1 ZR1 C4 C5 50.5(6) 1_555 1_555 1_555 1_555 yes
N1 ZR1 C4 C100 -7.2(6) 1_555 1_555 1_555 1_555 yes
N1 ZR1 C5 C1 -28.6(5) 1_555 1_555 1_555 1_555 yes
N1 ZR1 C5 C4 -141.7(5) 1_555 1_555 1_555 1_555 yes
N1 ZR1 C5 C100 -84.9(4) 1_555 1_555 1_555 1_555 yes
N1 ZR1 C6 C7 -179.1(5) 1_555 1_555 1_555 1_555 yes
N1 ZR1 C6 C10 -66.7(6) 1_555 1_555 1_555 1_555 yes
N1 ZR1 C6 C101 -122.9(4) 1_555 1_555 1_555 1_555 yes
N1 ZR1 C7 C6 1.3(8) 1_555 1_555 1_555 1_555 yes
N1 ZR1 C7 C8 -114.5(6) 1_555 1_555 1_555 1_555 yes
N1 ZR1 C7 C101 -57.1(7) 1_555 1_555 1_555 1_555 yes
N1 ZR1 C8 C7 110.2(6) 1_555 1_555 1_555 1_555 yes
N1 ZR1 C8 C9 -3.1(7) 1_555 1_555 1_555 1_555 yes
N1 ZR1 C8 C101 52.7(6) 1_555 1_555 1_555 1_555 yes
N1 ZR1 C9 C8 178.0(5) 1_555 1_555 1_555 1_555 yes
N1 ZR1 C9 C10 61.6(5) 1_555 1_555 1_555 1_555 yes
N1 ZR1 C9 C101 120.7(4) 1_555 1_555 1_555 1_555 yes
N1 ZR1 C10 C6 120.5(5) 1_555 1_555 1_555 1_555 yes
N1 ZR1 C10 C9 -125.3(5) 1_555 1_555 1_555 1_555 yes
N1 ZR1 C10 C101 178.1(5) 1_555 1_555 1_555 1_555 yes
N1 ZR1 C11 C12 -154.6(7) 1_555 1_555 1_555 1_555 yes
N1 ZR1 C11 C19 90(1) 1_555 1_555 1_555 1_555 yes
N1 ZR1 C12 C11 14.8(4) 1_555 1_555 1_555 1_555 yes
N1 ZR1 C12 C13 -125.8(5) 1_555 1_555 1_555 1_555 yes
N1 ZR1 C13 C12 45.4(4) 1_555 1_555 1_555 1_555 yes
N1 ZR1 C13 C14 -66.0(6) 1_555 1_555 1_555 1_555 yes
N1 ZR1 C100 C1 29.9(5) 1_555 1_555 1_555 1_555 yes
N1 ZR1 C100 C2 -42.1(4) 1_555 1_555 1_555 1_555 yes
N1 ZR1 C100 C3 -114.3(5) 1_555 1_555 1_555 1_555 yes
N1 ZR1 C100 C4 174.3(5) 1_555 1_555 1_555 1_555 yes
N1 ZR1 C100 C5 102.0(4) 1_555 1_555 1_555 1_555 yes
N1 ZR1 C101 C6 70.6(6) 1_555 1_555 1_555 1_555 yes
N1 ZR1 C101 C7 142.5(5) 1_555 1_555 1_555 1_555 yes
N1 ZR1 C101 C8 -146.0(4) 1_555 1_555 1_555 1_555 yes
N1 ZR1 C101 C9 -72.9(5) 1_555 1_555 1_555 1_555 yes
N1 ZR1 C101 C10 -2.3(6) 1_555 1_555 1_555 1_555 yes
N1 C11 ZR1 C1 40.3(5) 1_555 1_555 1_555 1_555 yes
N1 C11 ZR1 C2 8.4(5) 1_555 1_555 1_555 1_555 yes
N1 C11 ZR1 C3 -0.9(6) 1_555 1_555 1_555 1_555 yes
N1 C11 ZR1 C4 58.1(7) 1_555 1_555 1_555 1_555 yes
N1 C11 ZR1 C5 67.8(5) 1_555 1_555 1_555 1_555 yes
N1 C11 ZR1 C6 -101.9(4) 1_555 1_555 1_555 1_555 yes
N1 C11 ZR1 C7 -125.4(5) 1_555 1_555 1_555 1_555 yes
N1 C11 ZR1 C8 -158.3(4) 1_555 1_555 1_555 1_555 yes
N1 C11 ZR1 C9 -149.9(5) 1_555 1_555 1_555 1_555 yes
N1 C11 ZR1 C10 -119.3(5) 1_555 1_555 1_555 1_555 yes
N1 C11 ZR1 C12 154.6(7) 1_555 1_555 1_555 1_555 yes
N1 C11 ZR1 C13 130.3(5) 1_555 1_555 1_555 1_555 yes
N1 C11 ZR1 C100 34.4(5) 1_555 1_555 1_555 1_555 yes
N1 C11 ZR1 C101 -131.2(4) 1_555 1_555 1_555 1_555 yes
N1 C11 C12 C13 22(1) 1_555 1_555 1_555 1_555 yes
N1 C11 C19 C18 -102.4(8) 1_555 1_555 1_555 1_555 yes
N1 C20 C21 C22 -172.9(7) 1_555 1_555 1_555 1_555 yes
N1 C20 C21 C26 8(1) 1_555 1_555 1_555 1_555 yes
N1 C20 C25 C24 171.4(6) 1_555 1_555 1_555 1_555 yes
N1 C20 C25 C27 -9(1) 1_555 1_555 1_555 1_555 yes
C1 ZR1 N1 C11 -139.5(5) 1_555 1_555 1_555 1_555 yes
C1 ZR1 N1 C20 60.3(7) 1_555 1_555 1_555 1_555 yes
C1 ZR1 C2 C3 113.3(7) 1_555 1_555 1_555 1_555 yes
C1 ZR1 C2 C100 56.5(5) 1_555 1_555 1_555 1_555 yes
C1 ZR1 C3 C2 -37.7(5) 1_555 1_555 1_555 1_555 yes
C1 ZR1 C3 C4 77.6(5) 1_555 1_555 1_555 1_555 yes
C1 ZR1 C3 C100 19.9(4) 1_555 1_555 1_555 1_555 yes
C1 ZR1 C4 C3 -77.4(5) 1_555 1_555 1_555 1_555 yes
C1 ZR1 C4 C5 37.8(4) 1_555 1_555 1_555 1_555 yes
C1 ZR1 C4 C100 -19.8(3) 1_555 1_555 1_555 1_555 yes
C1 ZR1 C5 C4 -113.1(7) 1_555 1_555 1_555 1_555 yes
C1 ZR1 C5 C100 -56.3(4) 1_555 1_555 1_555 1_555 yes
C1 ZR1 C6 C7 88.9(6) 1_555 1_555 1_555 1_555 yes
C1 ZR1 C6 C10 -158.6(5) 1_555 1_555 1_555 1_555 yes
C1 ZR1 C6 C101 145.2(4) 1_555 1_555 1_555 1_555 yes
C1 ZR1 C7 C6 -116.6(6) 1_555 1_555 1_555 1_555 yes
C1 ZR1 C7 C8 127.5(5) 1_555 1_555 1_555 1_555 yes
C1 ZR1 C7 C101 -175.1(4) 1_555 1_555 1_555 1_555 yes
C1 ZR1 C8 C7 -78.5(6) 1_555 1_555 1_555 1_555 yes
C1 ZR1 C8 C9 168.2(5) 1_555 1_555 1_555 1_555 yes
C1 ZR1 C8 C101 -135.9(4) 1_555 1_555 1_555 1_555 yes
C1 ZR1 C9 C8 -39(1) 1_555 1_555 1_555 1_555 yes
C1 ZR1 C9 C10 -155(1) 1_555 1_555 1_555 1_555 yes
C1 ZR1 C9 C101 -96(1) 1_555 1_555 1_555 1_555 yes
C1 ZR1 C10 C6 51.2(9) 1_555 1_555 1_555 1_555 yes
C1 ZR1 C10 C9 165.3(6) 1_555 1_555 1_555 1_555 yes
C1 ZR1 C10 C101 108.7(7) 1_555 1_555 1_555 1_555 yes
C1 ZR1 C11 C12 -114.4(5) 1_555 1_555 1_555 1_555 yes
C1 ZR1 C11 C19 130(1) 1_555 1_555 1_555 1_555 yes
C1 ZR1 C12 C11 74.7(5) 1_555 1_555 1_555 1_555 yes
C1 ZR1 C12 C13 -66.0(5) 1_555 1_555 1_555 1_555 yes
C1 ZR1 C13 C12 121.8(4) 1_555 1_555 1_555 1_555 yes
C1 ZR1 C13 C14 10.4(6) 1_555 1_555 1_555 1_555 yes
C1 ZR1 C100 C2 -72.0(5) 1_555 1_555 1_555 1_555 yes
C1 ZR1 C100 C3 -144.2(6) 1_555 1_555 1_555 1_555 yes
C1 ZR1 C100 C4 144.4(6) 1_555 1_555 1_555 1_555 yes
C1 ZR1 C100 C5 72.0(5) 1_555 1_555 1_555 1_555 yes
C1 ZR1 C101 C6 -63.2(7) 1_555 1_555 1_555 1_555 yes
C1 ZR1 C101 C7 8.6(6) 1_555 1_555 1_555 1_555 yes
C1 ZR1 C101 C8 80.2(6) 1_555 1_555 1_555 1_555 yes
C1 ZR1 C101 C9 153.2(6) 1_555 1_555 1_555 1_555 yes
C1 ZR1 C101 C10 -136.2(7) 1_555 1_555 1_555 1_555 yes
C1 C2 ZR1 C3 -113.3(7) 1_555 1_555 1_555 1_555 yes
C1 C2 ZR1 C4 -76.8(5) 1_555 1_555 1_555 1_555 yes
C1 C2 ZR1 C5 -36.2(4) 1_555 1_555 1_555 1_555 yes
C1 C2 ZR1 C6 -168.5(5) 1_555 1_555 1_555 1_555 yes
C1 C2 ZR1 C7 -136.0(5) 1_555 1_555 1_555 1_555 yes
C1 C2 ZR1 C8 -118.6(5) 1_555 1_555 1_555 1_555 yes
C1 C2 ZR1 C9 -157.0(6) 1_555 1_555 1_555 1_555 yes
C1 C2 ZR1 C10 171.7(4) 1_555 1_555 1_555 1_555 yes
C1 C2 ZR1 C11 77.3(5) 1_555 1_555 1_555 1_555 yes
C1 C2 ZR1 C12 53.3(6) 1_555 1_555 1_555 1_555 yes
C1 C2 ZR1 C13 7.6(6) 1_555 1_555 1_555 1_555 yes
C1 C2 ZR1 C100 -56.5(5) 1_555 1_555 1_555 1_555 yes
C1 C2 ZR1 C101 -153.4(4) 1_555 1_555 1_555 1_555 yes
C1 C2 C3 C4 1.1(10) 1_555 1_555 1_555 1_555 yes
C1 C2 C3 C100 0.4(5) 1_555 1_555 1_555 1_555 yes
C1 C2 C100 C3 -179.5(6) 1_555 1_555 1_555 1_555 yes
C1 C2 C100 C4 179.2(8) 1_555 1_555 1_555 1_555 yes
C1 C2 C100 C5 0(1) 1_555 1_555 1_555 1_555 yes
C1 C5 ZR1 C2 36.1(4) 1_555 1_555 1_555 1_555 yes
C1 C5 ZR1 C3 76.6(5) 1_555 1_555 1_555 1_555 yes
C1 C5 ZR1 C4 113.1(7) 1_555 1_555 1_555 1_555 yes
C1 C5 ZR1 C6 108.5(5) 1_555 1_555 1_555 1_555 yes
C1 C5 ZR1 C7 131.5(5) 1_555 1_555 1_555 1_555 yes
C1 C5 ZR1 C8 164.1(5) 1_555 1_555 1_555 1_555 yes
C1 C5 ZR1 C9 -177.9(4) 1_555 1_555 1_555 1_555 yes
C1 C5 ZR1 C10 140.4(8) 1_555 1_555 1_555 1_555 yes
C1 C5 ZR1 C11 -58.6(5) 1_555 1_555 1_555 1_555 yes
C1 C5 ZR1 C12 -93.1(5) 1_555 1_555 1_555 1_555 yes
C1 C5 ZR1 C13 -110.3(5) 1_555 1_555 1_555 1_555 yes
C1 C5 ZR1 C100 56.3(4) 1_555 1_555 1_555 1_555 yes
C1 C5 ZR1 C101 145.7(4) 1_555 1_555 1_555 1_555 yes
C1 C5 C4 C3 1.2(9) 1_555 1_555 1_555 1_555 yes
C1 C5 C4 C100 0.5(5) 1_555 1_555 1_555 1_555 yes
C1 C5 C100 C2 0(1) 1_555 1_555 1_555 1_555 yes
C1 C5 C100 C3 179.2(9) 1_555 1_555 1_555 1_555 yes
C1 C5 C100 C4 -179.5(6) 1_555 1_555 1_555 1_555 yes
C1 C100 ZR1 C2 72.0(5) 1_555 1_555 1_555 1_555 yes
C1 C100 ZR1 C3 144.2(6) 1_555 1_555 1_555 1_555 yes
C1 C100 ZR1 C4 -144.4(6) 1_555 1_555 1_555 1_555 yes
C1 C100 ZR1 C5 -72.0(5) 1_555 1_555 1_555 1_555 yes
C1 C100 ZR1 C6 147.8(5) 1_555 1_555 1_555 1_555 yes
C1 C100 ZR1 C7 177.6(5) 1_555 1_555 1_555 1_555 yes
C1 C100 ZR1 C8 -155.1(5) 1_555 1_555 1_555 1_555 yes
C1 C100 ZR1 C9 -160.0(6) 1_555 1_555 1_555 1_555 yes
C1 C100 ZR1 C10 146.3(5) 1_555 1_555 1_555 1_555 yes
C1 C100 ZR1 C11 12.5(5) 1_555 1_555 1_555 1_555 yes
C1 C100 ZR1 C12 -28.8(5) 1_555 1_555 1_555 1_555 yes
C1 C100 ZR1 C13 -57.7(5) 1_555 1_555 1_555 1_555 yes
C1 C100 ZR1 C101 175.6(4) 1_555 1_555 1_555 1_555 yes
C1 C100 C2 C3 179.5(6) 1_555 1_555 1_555 1_555 yes
C1 C100 C3 C2 0(1) 1_555 1_555 1_555 1_555 yes
C1 C100 C3 C4 -179.9(8) 1_555 1_555 1_555 1_555 yes
C1 C100 C4 C3 179.9(8) 1_555 1_555 1_555 1_555 yes
C1 C100 C4 C5 -0.9(10) 1_555 1_555 1_555 1_555 yes
C1 C100 C5 C4 179.5(6) 1_555 1_555 1_555 1_555 yes
C2 ZR1 N1 C11 -172.0(5) 1_555 1_555 1_555 1_555 yes
C2 ZR1 N1 C20 27.7(7) 1_555 1_555 1_555 1_555 yes
C2 ZR1 C1 C5 -116.5(7) 1_555 1_555 1_555 1_555 yes
C2 ZR1 C1 C100 -58.2(4) 1_555 1_555 1_555 1_555 yes
C2 ZR1 C3 C4 115.3(7) 1_555 1_555 1_555 1_555 yes
C2 ZR1 C3 C100 57.7(5) 1_555 1_555 1_555 1_555 yes
C2 ZR1 C4 C3 -37.0(5) 1_555 1_555 1_555 1_555 yes
C2 ZR1 C4 C5 78.2(5) 1_555 1_555 1_555 1_555 yes
C2 ZR1 C4 C100 20.5(3) 1_555 1_555 1_555 1_555 yes
C2 ZR1 C5 C4 -77.0(5) 1_555 1_555 1_555 1_555 yes
C2 ZR1 C5 C100 -20.2(3) 1_555 1_555 1_555 1_555 yes
C2 ZR1 C6 C7 97.2(5) 1_555 1_555 1_555 1_555 yes
C2 ZR1 C6 C10 -150.3(5) 1_555 1_555 1_555 1_555 yes
C2 ZR1 C6 C101 153.5(5) 1_555 1_555 1_555 1_555 yes
C2 ZR1 C7 C6 -90.0(6) 1_555 1_555 1_555 1_555 yes
C2 ZR1 C7 C8 154.2(5) 1_555 1_555 1_555 1_555 yes
C2 ZR1 C7 C101 -148.4(4) 1_555 1_555 1_555 1_555 yes
C2 ZR1 C8 C7 -34.0(6) 1_555 1_555 1_555 1_555 yes
C2 ZR1 C8 C9 -147.3(5) 1_555 1_555 1_555 1_555 yes
C2 ZR1 C8 C101 -91.4(4) 1_555 1_555 1_555 1_555 yes
C2 ZR1 C9 C8 63.9(9) 1_555 1_555 1_555 1_555 yes
C2 ZR1 C9 C10 -52.5(9) 1_555 1_555 1_555 1_555 yes
C2 ZR1 C9 C101 6.5(9) 1_555 1_555 1_555 1_555 yes
C2 ZR1 C10 C6 38.3(6) 1_555 1_555 1_555 1_555 yes
C2 ZR1 C10 C9 152.5(5) 1_555 1_555 1_555 1_555 yes
C2 ZR1 C10 C101 95.9(5) 1_555 1_555 1_555 1_555 yes
C2 ZR1 C11 C12 -146.2(4) 1_555 1_555 1_555 1_555 yes
C2 ZR1 C11 C19 99(1) 1_555 1_555 1_555 1_555 yes
C2 ZR1 C12 C11 47.3(6) 1_555 1_555 1_555 1_555 yes
C2 ZR1 C12 C13 -93.3(5) 1_555 1_555 1_555 1_555 yes
C2 ZR1 C13 C12 117.8(4) 1_555 1_555 1_555 1_555 yes
C2 ZR1 C13 C14 6.4(7) 1_555 1_555 1_555 1_555 yes
C2 ZR1 C100 C3 -72.2(5) 1_555 1_555 1_555 1_555 yes
C2 ZR1 C100 C4 -143.6(6) 1_555 1_555 1_555 1_555 yes
C2 ZR1 C100 C5 144.0(5) 1_555 1_555 1_555 1_555 yes
C2 ZR1 C101 C6 -32.8(6) 1_555 1_555 1_555 1_555 yes
C2 ZR1 C101 C7 39.0(5) 1_555 1_555 1_555 1_555 yes
C2 ZR1 C101 C8 110.6(5) 1_555 1_555 1_555 1_555 yes
C2 ZR1 C101 C9 -176.3(5) 1_555 1_555 1_555 1_555 yes
C2 ZR1 C101 C10 -105.7(6) 1_555 1_555 1_555 1_555 yes
C2 C1 ZR1 C3 38.0(5) 1_555 1_555 1_555 1_555 yes
C2 C1 ZR1 C4 78.3(5) 1_555 1_555 1_555 1_555 yes
C2 C1 ZR1 C5 116.5(7) 1_555 1_555 1_555 1_555 yes
C2 C1 ZR1 C6 15.4(6) 1_555 1_555 1_555 1_555 yes
C2 C1 ZR1 C7 55.3(6) 1_555 1_555 1_555 1_555 yes
C2 C1 ZR1 C8 93.5(6) 1_555 1_555 1_555 1_555 yes
C2 C1 ZR1 C9 123(1) 1_555 1_555 1_555 1_555 yes
C2 C1 ZR1 C10 -19.1(10) 1_555 1_555 1_555 1_555 yes
C2 C1 ZR1 C11 -111.9(5) 1_555 1_555 1_555 1_555 yes
C2 C1 ZR1 C12 -142.4(4) 1_555 1_555 1_555 1_555 yes
C2 C1 ZR1 C13 -174.0(5) 1_555 1_555 1_555 1_555 yes
C2 C1 ZR1 C100 58.2(4) 1_555 1_555 1_555 1_555 yes
C2 C1 ZR1 C101 50.4(7) 1_555 1_555 1_555 1_555 yes
C2 C1 C5 C4 -0.5(9) 1_555 1_555 1_555 1_555 yes
C2 C1 C5 C100 -0.0(5) 1_555 1_555 1_555 1_555 yes
C2 C1 C100 C3 0(1) 1_555 1_555 1_555 1_555 yes
C2 C1 C100 C4 -179.2(8) 1_555 1_555 1_555 1_555 yes
C2 C1 C100 C5 179.9(6) 1_555 1_555 1_555 1_555 yes
C2 C3 ZR1 C4 -115.3(7) 1_555 1_555 1_555 1_555 yes
C2 C3 ZR1 C5 -78.2(5) 1_555 1_555 1_555 1_555 yes
C2 C3 ZR1 C6 125.7(6) 1_555 1_555 1_555 1_555 yes
C2 C3 ZR1 C7 157.0(6) 1_555 1_555 1_555 1_555 yes
C2 C3 ZR1 C8 175.9(5) 1_555 1_555 1_555 1_555 yes
C2 C3 ZR1 C9 157.4(5) 1_555 1_555 1_555 1_555 yes
C2 C3 ZR1 C10 123.8(5) 1_555 1_555 1_555 1_555 yes
C2 C3 ZR1 C11 16.4(7) 1_555 1_555 1_555 1_555 yes
C2 C3 ZR1 C12 -39(1) 1_555 1_555 1_555 1_555 yes
C2 C3 ZR1 C13 -88.2(6) 1_555 1_555 1_555 1_555 yes
C2 C3 ZR1 C100 -57.7(5) 1_555 1_555 1_555 1_555 yes
C2 C3 ZR1 C101 148.2(5) 1_555 1_555 1_555 1_555 yes
C2 C3 C4 C5 -1.4(10) 1_555 1_555 1_555 1_555 yes
C2 C3 C4 C100 -0.7(6) 1_555 1_555 1_555 1_555 yes
C2 C3 C100 C4 179.2(6) 1_555 1_555 1_555 1_555 yes
C2 C3 C100 C5 -179.5(8) 1_555 1_555 1_555 1_555 yes
C2 C100 ZR1 C3 72.2(5) 1_555 1_555 1_555 1_555 yes
C2 C100 ZR1 C4 143.6(6) 1_555 1_555 1_555 1_555 yes
C2 C100 ZR1 C5 -144.0(5) 1_555 1_555 1_555 1_555 yes
C2 C100 ZR1 C6 75.8(4) 1_555 1_555 1_555 1_555 yes
C2 C100 ZR1 C7 105.6(4) 1_555 1_555 1_555 1_555 yes
C2 C100 ZR1 C8 132.9(4) 1_555 1_555 1_555 1_555 yes
C2 C100 ZR1 C9 128.0(5) 1_555 1_555 1_555 1_555 yes
C2 C100 ZR1 C10 74.3(5) 1_555 1_555 1_555 1_555 yes
C2 C100 ZR1 C11 -59.5(4) 1_555 1_555 1_555 1_555 yes
C2 C100 ZR1 C12 -100.8(5) 1_555 1_555 1_555 1_555 yes
C2 C100 ZR1 C13 -129.7(4) 1_555 1_555 1_555 1_555 yes
C2 C100 ZR1 C101 103.6(4) 1_555 1_555 1_555 1_555 yes
C2 C100 C1 C5 -179.9(6) 1_555 1_555 1_555 1_555 yes
C2 C100 C3 C4 -179.2(6) 1_555 1_555 1_555 1_555 yes
C2 C100 C4 C3 1(1) 1_555 1_555 1_555 1_555 yes
C2 C100 C4 C5 -179.5(9) 1_555 1_555 1_555 1_555 yes
C2 C100 C5 C4 179.5(9) 1_555 1_555 1_555 1_555 yes
C3 ZR1 N1 C11 179.4(4) 1_555 1_555 1_555 1_555 yes
C3 ZR1 N1 C20 19.1(8) 1_555 1_555 1_555 1_555 yes
C3 ZR1 C1 C5 -78.5(5) 1_555 1_555 1_555 1_555 yes
C3 ZR1 C1 C100 -20.2(4) 1_555 1_555 1_555 1_555 yes
C3 ZR1 C2 C100 -56.9(5) 1_555 1_555 1_555 1_555 yes
C3 ZR1 C4 C5 115.2(7) 1_555 1_555 1_555 1_555 yes
C3 ZR1 C4 C100 57.6(5) 1_555 1_555 1_555 1_555 yes
C3 ZR1 C5 C4 -36.5(4) 1_555 1_555 1_555 1_555 yes
C3 ZR1 C5 C100 20.3(3) 1_555 1_555 1_555 1_555 yes
C3 ZR1 C6 C7 70.9(6) 1_555 1_555 1_555 1_555 yes
C3 ZR1 C6 C10 -176.6(6) 1_555 1_555 1_555 1_555 yes
C3 ZR1 C6 C101 127.2(5) 1_555 1_555 1_555 1_555 yes
C3 ZR1 C7 C6 -102.4(6) 1_555 1_555 1_555 1_555 yes
C3 ZR1 C7 C8 141.8(6) 1_555 1_555 1_555 1_555 yes
C3 ZR1 C7 C101 -160.8(5) 1_555 1_555 1_555 1_555 yes
C3 ZR1 C8 C7 -36.9(5) 1_555 1_555 1_555 1_555 yes
C3 ZR1 C8 C9 -150.2(5) 1_555 1_555 1_555 1_555 yes
C3 ZR1 C8 C101 -94.3(4) 1_555 1_555 1_555 1_555 yes
C3 ZR1 C9 C8 37.0(6) 1_555 1_555 1_555 1_555 yes
C3 ZR1 C9 C10 -79.4(6) 1_555 1_555 1_555 1_555 yes
C3 ZR1 C9 C101 -20.4(6) 1_555 1_555 1_555 1_555 yes
C3 ZR1 C10 C6 3.7(6) 1_555 1_555 1_555 1_555 yes
C3 ZR1 C10 C9 117.9(6) 1_555 1_555 1_555 1_555 yes
C3 ZR1 C10 C101 61.2(6) 1_555 1_555 1_555 1_555 yes
C3 ZR1 C11 C12 -155.5(5) 1_555 1_555 1_555 1_555 yes
C3 ZR1 C11 C19 89(1) 1_555 1_555 1_555 1_555 yes
C3 ZR1 C12 C11 75(1) 1_555 1_555 1_555 1_555 yes
C3 ZR1 C12 C13 -64(1) 1_555 1_555 1_555 1_555 yes
C3 ZR1 C13 C12 160.0(4) 1_555 1_555 1_555 1_555 yes
C3 ZR1 C13 C14 48.5(7) 1_555 1_555 1_555 1_555 yes
C3 ZR1 C100 C4 -71.4(5) 1_555 1_555 1_555 1_555 yes
C3 ZR1 C100 C5 -143.7(6) 1_555 1_555 1_555 1_555 yes
C3 ZR1 C101 C6 -53.2(6) 1_555 1_555 1_555 1_555 yes
C3 ZR1 C101 C7 18.6(5) 1_555 1_555 1_555 1_555 yes
C3 ZR1 C101 C8 90.2(5) 1_555 1_555 1_555 1_555 yes
C3 ZR1 C101 C9 163.2(5) 1_555 1_555 1_555 1_555 yes
C3 ZR1 C101 C10 -126.1(6) 1_555 1_555 1_555 1_555 yes
C3 C2 ZR1 C4 36.5(5) 1_555 1_555 1_555 1_555 yes
C3 C2 ZR1 C5 77.1(5) 1_555 1_555 1_555 1_555 yes
C3 C2 ZR1 C6 -55.2(6) 1_555 1_555 1_555 1_555 yes
C3 C2 ZR1 C7 -22.7(6) 1_555 1_555 1_555 1_555 yes
C3 C2 ZR1 C8 -5.3(7) 1_555 1_555 1_555 1_555 yes
C3 C2 ZR1 C9 -43.7(9) 1_555 1_555 1_555 1_555 yes
C3 C2 ZR1 C10 -75.0(6) 1_555 1_555 1_555 1_555 yes
C3 C2 ZR1 C11 -169.4(5) 1_555 1_555 1_555 1_555 yes
C3 C2 ZR1 C12 166.6(5) 1_555 1_555 1_555 1_555 yes
C3 C2 ZR1 C13 120.9(5) 1_555 1_555 1_555 1_555 yes
C3 C2 ZR1 C100 56.9(5) 1_555 1_555 1_555 1_555 yes
C3 C2 ZR1 C101 -40.0(6) 1_555 1_555 1_555 1_555 yes
C3 C2 C1 C5 -0.3(10) 1_555 1_555 1_555 1_555 yes
C3 C2 C1 C100 -0.4(5) 1_555 1_555 1_555 1_555 yes
C3 C2 C100 C4 -1(1) 1_555 1_555 1_555 1_555 yes
C3 C2 C100 C5 179.5(8) 1_555 1_555 1_555 1_555 yes
C3 C4 ZR1 C5 -115.2(7) 1_555 1_555 1_555 1_555 yes
C3 C4 ZR1 C6 61.2(5) 1_555 1_555 1_555 1_555 yes
C3 C4 ZR1 C7 83.1(5) 1_555 1_555 1_555 1_555 yes
C3 C4 ZR1 C8 112.6(5) 1_555 1_555 1_555 1_555 yes
C3 C4 ZR1 C9 112.4(5) 1_555 1_555 1_555 1_555 yes
C3 C4 ZR1 C10 77.3(6) 1_555 1_555 1_555 1_555 yes
C3 C4 ZR1 C11 -99.6(7) 1_555 1_555 1_555 1_555 yes
C3 C4 ZR1 C12 -155.9(5) 1_555 1_555 1_555 1_555 yes
C3 C4 ZR1 C13 -160.9(5) 1_555 1_555 1_555 1_555 yes
C3 C4 ZR1 C100 -57.6(5) 1_555 1_555 1_555 1_555 yes
C3 C4 ZR1 C101 89.6(5) 1_555 1_555 1_555 1_555 yes
C3 C4 C5 C100 0.7(5) 1_555 1_555 1_555 1_555 yes
C3 C4 C100 C5 -179.2(6) 1_555 1_555 1_555 1_555 yes
C3 C100 ZR1 C4 71.4(5) 1_555 1_555 1_555 1_555 yes
C3 C100 ZR1 C5 143.7(6) 1_555 1_555 1_555 1_555 yes
C3 C100 ZR1 C6 3.6(5) 1_555 1_555 1_555 1_555 yes
C3 C100 ZR1 C7 33.3(5) 1_555 1_555 1_555 1_555 yes
C3 C100 ZR1 C8 60.7(5) 1_555 1_555 1_555 1_555 yes
C3 C100 ZR1 C9 55.7(6) 1_555 1_555 1_555 1_555 yes
C3 C100 ZR1 C10 2.1(5) 1_555 1_555 1_555 1_555 yes
C3 C100 ZR1 C11 -131.8(5) 1_555 1_555 1_555 1_555 yes
C3 C100 ZR1 C12 -173.0(5) 1_555 1_555 1_555 1_555 yes
C3 C100 ZR1 C13 158.1(5) 1_555 1_555 1_555 1_555 yes
C3 C100 ZR1 C101 31.4(4) 1_555 1_555 1_555 1_555 yes
C3 C100 C1 C5 -179.2(9) 1_555 1_555 1_555 1_555 yes
C3 C100 C4 C5 179.2(6) 1_555 1_555 1_555 1_555 yes
C3 C100 C5 C4 -1(1) 1_555 1_555 1_555 1_555 yes
C4 ZR1 N1 C11 -149.8(4) 1_555 1_555 1_555 1_555 yes
C4 ZR1 N1 C20 49.9(8) 1_555 1_555 1_555 1_555 yes
C4 ZR1 C1 C5 -38.2(4) 1_555 1_555 1_555 1_555 yes
C4 ZR1 C1 C100 20.1(3) 1_555 1_555 1_555 1_555 yes
C4 ZR1 C2 C100 -20.4(3) 1_555 1_555 1_555 1_555 yes
C4 ZR1 C3 C100 -57.7(5) 1_555 1_555 1_555 1_555 yes
C4 ZR1 C5 C100 56.8(5) 1_555 1_555 1_555 1_555 yes
C4 ZR1 C6 C7 43.1(6) 1_555 1_555 1_555 1_555 yes
C4 ZR1 C6 C10 155.6(5) 1_555 1_555 1_555 1_555 yes
C4 ZR1 C6 C101 99.4(5) 1_555 1_555 1_555 1_555 yes
C4 ZR1 C7 C6 -135.5(6) 1_555 1_555 1_555 1_555 yes
C4 ZR1 C7 C8 108.7(6) 1_555 1_555 1_555 1_555 yes
C4 ZR1 C7 C101 166.1(5) 1_555 1_555 1_555 1_555 yes
C4 ZR1 C8 C7 -66.4(5) 1_555 1_555 1_555 1_555 yes
C4 ZR1 C8 C9 -179.7(6) 1_555 1_555 1_555 1_555 yes
C4 ZR1 C8 C101 -123.8(4) 1_555 1_555 1_555 1_555 yes
C4 ZR1 C9 C8 0.4(6) 1_555 1_555 1_555 1_555 yes
C4 ZR1 C9 C10 -116.0(6) 1_555 1_555 1_555 1_555 yes
C4 ZR1 C9 C101 -57.0(5) 1_555 1_555 1_555 1_555 yes
C4 ZR1 C10 C6 -30.8(7) 1_555 1_555 1_555 1_555 yes
C4 ZR1 C10 C9 83.3(6) 1_555 1_555 1_555 1_555 yes
C4 ZR1 C10 C101 26.7(7) 1_555 1_555 1_555 1_555 yes
C4 ZR1 C11 C12 -96.5(7) 1_555 1_555 1_555 1_555 yes
C4 ZR1 C11 C19 148(1) 1_555 1_555 1_555 1_555 yes
C4 ZR1 C12 C11 132.2(5) 1_555 1_555 1_555 1_555 yes
C4 ZR1 C12 C13 -8.4(6) 1_555 1_555 1_555 1_555 yes
C4 ZR1 C13 C12 174.6(4) 1_555 1_555 1_555 1_555 yes
C4 ZR1 C13 C14 63.2(6) 1_555 1_555 1_555 1_555 yes
C4 ZR1 C100 C5 -72.4(5) 1_555 1_555 1_555 1_555 yes
C4 ZR1 C101 C6 -85.6(6) 1_555 1_555 1_555 1_555 yes
C4 ZR1 C101 C7 -13.7(5) 1_555 1_555 1_555 1_555 yes
C4 ZR1 C101 C8 57.8(5) 1_555 1_555 1_555 1_555 yes
C4 ZR1 C101 C9 130.9(5) 1_555 1_555 1_555 1_555 yes
C4 ZR1 C101 C10 -158.5(6) 1_555 1_555 1_555 1_555 yes
C4 C3 ZR1 C5 37.2(5) 1_555 1_555 1_555 1_555 yes
C4 C3 ZR1 C6 -118.9(5) 1_555 1_555 1_555 1_555 yes
C4 C3 ZR1 C7 -87.7(5) 1_555 1_555 1_555 1_555 yes
C4 C3 ZR1 C8 -68.7(5) 1_555 1_555 1_555 1_555 yes
C4 C3 ZR1 C9 -87.3(5) 1_555 1_555 1_555 1_555 yes
C4 C3 ZR1 C10 -120.9(5) 1_555 1_555 1_555 1_555 yes
C4 C3 ZR1 C11 131.7(5) 1_555 1_555 1_555 1_555 yes
C4 C3 ZR1 C12 76(1) 1_555 1_555 1_555 1_555 yes
C4 C3 ZR1 C13 27.2(7) 1_555 1_555 1_555 1_555 yes
C4 C3 ZR1 C100 57.7(5) 1_555 1_555 1_555 1_555 yes
C4 C3 ZR1 C101 -96.5(5) 1_555 1_555 1_555 1_555 yes
C4 C3 C2 C100 0.7(6) 1_555 1_555 1_555 1_555 yes
C4 C3 C100 C5 1(1) 1_555 1_555 1_555 1_555 yes
C4 C5 ZR1 C6 -4.6(6) 1_555 1_555 1_555 1_555 yes
C4 C5 ZR1 C7 18.4(5) 1_555 1_555 1_555 1_555 yes
C4 C5 ZR1 C8 51.0(5) 1_555 1_555 1_555 1_555 yes
C4 C5 ZR1 C9 69.0(6) 1_555 1_555 1_555 1_555 yes
C4 C5 ZR1 C10 27(1) 1_555 1_555 1_555 1_555 yes
C4 C5 ZR1 C11 -171.7(5) 1_555 1_555 1_555 1_555 yes
C4 C5 ZR1 C12 153.8(5) 1_555 1_555 1_555 1_555 yes
C4 C5 ZR1 C13 136.6(5) 1_555 1_555 1_555 1_555 yes
C4 C5 ZR1 C100 -56.8(5) 1_555 1_555 1_555 1_555 yes
C4 C5 ZR1 C101 32.6(5) 1_555 1_555 1_555 1_555 yes
C4 C5 C1 C100 -0.5(5) 1_555 1_555 1_555 1_555 yes
C4 C100 ZR1 C5 72.4(5) 1_555 1_555 1_555 1_555 yes
C4 C100 ZR1 C6 -67.8(5) 1_555 1_555 1_555 1_555 yes
C4 C100 ZR1 C7 -38.0(5) 1_555 1_555 1_555 1_555 yes
C4 C100 ZR1 C8 -10.7(5) 1_555 1_555 1_555 1_555 yes
C4 C100 ZR1 C9 -15.6(6) 1_555 1_555 1_555 1_555 yes
C4 C100 ZR1 C10 -69.3(6) 1_555 1_555 1_555 1_555 yes
C4 C100 ZR1 C11 156.9(5) 1_555 1_555 1_555 1_555 yes
C4 C100 ZR1 C12 115.6(5) 1_555 1_555 1_555 1_555 yes
C4 C100 ZR1 C13 86.7(5) 1_555 1_555 1_555 1_555 yes
C4 C100 ZR1 C101 -40.0(5) 1_555 1_555 1_555 1_555 yes
C4 C100 C1 C5 0.9(10) 1_555 1_555 1_555 1_555 yes
C5 ZR1 N1 C11 -124.3(4) 1_555 1_555 1_555 1_555 yes
C5 ZR1 N1 C20 75.4(7) 1_555 1_555 1_555 1_555 yes
C5 ZR1 C1 C100 58.3(5) 1_555 1_555 1_555 1_555 yes
C5 ZR1 C2 C100 20.3(3) 1_555 1_555 1_555 1_555 yes
C5 ZR1 C3 C100 -20.5(3) 1_555 1_555 1_555 1_555 yes
C5 ZR1 C4 C100 -57.7(5) 1_555 1_555 1_555 1_555 yes
C5 ZR1 C6 C7 45.6(6) 1_555 1_555 1_555 1_555 yes
C5 ZR1 C6 C10 158.1(5) 1_555 1_555 1_555 1_555 yes
C5 ZR1 C6 C101 101.9(5) 1_555 1_555 1_555 1_555 yes
C5 ZR1 C7 C6 -145.6(5) 1_555 1_555 1_555 1_555 yes
C5 ZR1 C7 C8 98.6(5) 1_555 1_555 1_555 1_555 yes
C5 ZR1 C7 C101 156.0(4) 1_555 1_555 1_555 1_555 yes
C5 ZR1 C8 C7 -91.1(5) 1_555 1_555 1_555 1_555 yes
C5 ZR1 C8 C9 155.6(5) 1_555 1_555 1_555 1_555 yes
C5 ZR1 C8 C101 -148.5(4) 1_555 1_555 1_555 1_555 yes
C5 ZR1 C9 C8 -34.2(7) 1_555 1_555 1_555 1_555 yes
C5 ZR1 C9 C10 -150.6(5) 1_555 1_555 1_555 1_555 yes
C5 ZR1 C9 C101 -91.6(5) 1_555 1_555 1_555 1_555 yes
C5 ZR1 C10 C6 -48(1) 1_555 1_555 1_555 1_555 yes
C5 ZR1 C10 C9 65(1) 1_555 1_555 1_555 1_555 yes
C5 ZR1 C10 C101 8(1) 1_555 1_555 1_555 1_555 yes
C5 ZR1 C11 C12 -86.8(5) 1_555 1_555 1_555 1_555 yes
C5 ZR1 C11 C19 158(1) 1_555 1_555 1_555 1_555 yes
C5 ZR1 C12 C11 109.6(5) 1_555 1_555 1_555 1_555 yes
C5 ZR1 C12 C13 -31.0(5) 1_555 1_555 1_555 1_555 yes
C5 ZR1 C13 C12 151.9(4) 1_555 1_555 1_555 1_555 yes
C5 ZR1 C13 C14 40.5(6) 1_555 1_555 1_555 1_555 yes
C5 ZR1 C101 C6 -102.8(6) 1_555 1_555 1_555 1_555 yes
C5 ZR1 C101 C7 -30.9(5) 1_555 1_555 1_555 1_555 yes
C5 ZR1 C101 C8 40.7(5) 1_555 1_555 1_555 1_555 yes
C5 ZR1 C101 C9 113.7(5) 1_555 1_555 1_555 1_555 yes
C5 ZR1 C101 C10 -175.7(6) 1_555 1_555 1_555 1_555 yes
C5 C1 ZR1 C6 -101.0(6) 1_555 1_555 1_555 1_555 yes
C5 C1 ZR1 C7 -61.2(6) 1_555 1_555 1_555 1_555 yes
C5 C1 ZR1 C8 -23.0(7) 1_555 1_555 1_555 1_555 yes
C5 C1 ZR1 C9 7(1) 1_555 1_555 1_555 1_555 yes
C5 C1 ZR1 C10 -135.6(7) 1_555 1_555 1_555 1_555 yes
C5 C1 ZR1 C11 131.6(5) 1_555 1_555 1_555 1_555 yes
C5 C1 ZR1 C12 101.1(5) 1_555 1_555 1_555 1_555 yes
C5 C1 ZR1 C13 69.6(5) 1_555 1_555 1_555 1_555 yes
C5 C1 ZR1 C100 -58.3(5) 1_555 1_555 1_555 1_555 yes
C5 C1 ZR1 C101 -66.0(7) 1_555 1_555 1_555 1_555 yes
C5 C1 C2 C100 0.0(5) 1_555 1_555 1_555 1_555 yes
C5 C4 ZR1 C6 176.5(5) 1_555 1_555 1_555 1_555 yes
C5 C4 ZR1 C7 -161.7(5) 1_555 1_555 1_555 1_555 yes
C5 C4 ZR1 C8 -132.1(5) 1_555 1_555 1_555 1_555 yes
C5 C4 ZR1 C9 -132.3(5) 1_555 1_555 1_555 1_555 yes
C5 C4 ZR1 C10 -167.5(5) 1_555 1_555 1_555 1_555 yes
C5 C4 ZR1 C11 15.6(9) 1_555 1_555 1_555 1_555 yes
C5 C4 ZR1 C12 -40.7(6) 1_555 1_555 1_555 1_555 yes
C5 C4 ZR1 C13 -45.7(5) 1_555 1_555 1_555 1_555 yes
C5 C4 ZR1 C100 57.7(5) 1_555 1_555 1_555 1_555 yes
C5 C4 ZR1 C101 -155.1(4) 1_555 1_555 1_555 1_555 yes
C5 C4 C3 C100 -0.7(5) 1_555 1_555 1_555 1_555 yes
C5 C100 ZR1 C6 -140.1(5) 1_555 1_555 1_555 1_555 yes
C5 C100 ZR1 C7 -110.4(5) 1_555 1_555 1_555 1_555 yes
C5 C100 ZR1 C8 -83.1(4) 1_555 1_555 1_555 1_555 yes
C5 C100 ZR1 C9 -88.0(5) 1_555 1_555 1_555 1_555 yes
C5 C100 ZR1 C10 -141.6(5) 1_555 1_555 1_555 1_555 yes
C5 C100 ZR1 C11 84.5(5) 1_555 1_555 1_555 1_555 yes
C5 C100 ZR1 C12 43.3(5) 1_555 1_555 1_555 1_555 yes
C5 C100 ZR1 C13 14.3(5) 1_555 1_555 1_555 1_555 yes
C5 C100 ZR1 C101 -112.4(4) 1_555 1_555 1_555 1_555 yes
C6 ZR1 N1 C11 89.4(5) 1_555 1_555 1_555 1_555 yes
C6 ZR1 N1 C20 -70.9(8) 1_555 1_555 1_555 1_555 yes
C6 ZR1 C1 C100 -42.8(6) 1_555 1_555 1_555 1_555 yes
C6 ZR1 C2 C100 -112.0(4) 1_555 1_555 1_555 1_555 yes
C6 ZR1 C3 C100 -176.6(5) 1_555 1_555 1_555 1_555 yes
C6 ZR1 C4 C100 118.8(4) 1_555 1_555 1_555 1_555 yes
C6 ZR1 C5 C100 52.1(5) 1_555 1_555 1_555 1_555 yes
C6 ZR1 C7 C8 -115.8(8) 1_555 1_555 1_555 1_555 yes
C6 ZR1 C7 C101 -58.4(5) 1_555 1_555 1_555 1_555 yes
C6 ZR1 C8 C7 36.7(5) 1_555 1_555 1_555 1_555 yes
C6 ZR1 C8 C9 -76.6(5) 1_555 1_555 1_555 1_555 yes
C6 ZR1 C8 C101 -20.8(4) 1_555 1_555 1_555 1_555 yes
C6 ZR1 C9 C8 78.2(5) 1_555 1_555 1_555 1_555 yes
C6 ZR1 C9 C10 -38.2(5) 1_555 1_555 1_555 1_555 yes
C6 ZR1 C9 C101 20.8(4) 1_555 1_555 1_555 1_555 yes
C6 ZR1 C10 C9 114.2(7) 1_555 1_555 1_555 1_555 yes
C6 ZR1 C10 C101 57.5(5) 1_555 1_555 1_555 1_555 yes
C6 ZR1 C11 C12 103.5(5) 1_555 1_555 1_555 1_555 yes
C6 ZR1 C11 C19 -11(1) 1_555 1_555 1_555 1_555 yes
C6 ZR1 C12 C11 -87.9(5) 1_555 1_555 1_555 1_555 yes
C6 ZR1 C12 C13 131.5(4) 1_555 1_555 1_555 1_555 yes
C6 ZR1 C13 C12 -67.4(6) 1_555 1_555 1_555 1_555 yes
C6 ZR1 C13 C14 -178.8(5) 1_555 1_555 1_555 1_555 yes
C6 ZR1 C101 C7 71.8(6) 1_555 1_555 1_555 1_555 yes
C6 ZR1 C101 C8 143.4(6) 1_555 1_555 1_555 1_555 yes
C6 ZR1 C101 C9 -143.5(6) 1_555 1_555 1_555 1_555 yes
C6 ZR1 C101 C10 -72.9(6) 1_555 1_555 1_555 1_555 yes
C6 C7 ZR1 C8 115.8(8) 1_555 1_555 1_555 1_555 yes
C6 C7 ZR1 C9 78.0(6) 1_555 1_555 1_555 1_555 yes
C6 C7 ZR1 C10 38.6(5) 1_555 1_555 1_555 1_555 yes
C6 C7 ZR1 C11 46.2(7) 1_555 1_555 1_555 1_555 yes
C6 C7 ZR1 C12 82.4(6) 1_555 1_555 1_555 1_555 yes
C6 C7 ZR1 C13 122.7(6) 1_555 1_555 1_555 1_555 yes
C6 C7 ZR1 C100 -118.0(5) 1_555 1_555 1_555 1_555 yes
C6 C7 ZR1 C101 58.4(5) 1_555 1_555 1_555 1_555 yes
C6 C7 C8 C9 3.2(9) 1_555 1_555 1_555 1_555 yes
C6 C7 C8 C101 1.3(5) 1_555 1_555 1_555 1_555 yes
C6 C7 C101 C8 -178.4(6) 1_555 1_555 1_555 1_555 yes
C6 C7 C101 C9 177.9(8) 1_555 1_555 1_555 1_555 yes
C6 C7 C101 C10 0.5(10) 1_555 1_555 1_555 1_555 yes
C6 C10 ZR1 C7 -37.9(5) 1_555 1_555 1_555 1_555 yes
C6 C10 ZR1 C8 -77.8(5) 1_555 1_555 1_555 1_555 yes
C6 C10 ZR1 C9 -114.2(7) 1_555 1_555 1_555 1_555 yes
C6 C10 ZR1 C11 147.7(6) 1_555 1_555 1_555 1_555 yes
C6 C10 ZR1 C12 179.2(6) 1_555 1_555 1_555 1_555 yes
C6 C10 ZR1 C13 -154.5(5) 1_555 1_555 1_555 1_555 yes
C6 C10 ZR1 C100 2.6(7) 1_555 1_555 1_555 1_555 yes
C6 C10 ZR1 C101 -57.5(5) 1_555 1_555 1_555 1_555 yes
C6 C10 C9 C8 2.7(9) 1_555 1_555 1_555 1_555 yes
C6 C10 C9 C101 1.0(5) 1_555 1_555 1_555 1_555 yes
C6 C10 C101 C7 -0.5(10) 1_555 1_555 1_555 1_555 yes
C6 C10 C101 C8 177.8(8) 1_555 1_555 1_555 1_555 yes
C6 C10 C101 C9 -178.9(6) 1_555 1_555 1_555 1_555 yes
C6 C101 ZR1 C7 -71.8(6) 1_555 1_555 1_555 1_555 yes
C6 C101 ZR1 C8 -143.4(6) 1_555 1_555 1_555 1_555 yes
C6 C101 ZR1 C9 143.5(6) 1_555 1_555 1_555 1_555 yes
C6 C101 ZR1 C10 72.9(6) 1_555 1_555 1_555 1_555 yes
C6 C101 ZR1 C11 98.8(5) 1_555 1_555 1_555 1_555 yes
C6 C101 ZR1 C12 128.7(6) 1_555 1_555 1_555 1_555 yes
C6 C101 ZR1 C13 162.8(6) 1_555 1_555 1_555 1_555 yes
C6 C101 ZR1 C100 -67.6(5) 1_555 1_555 1_555 1_555 yes
C6 C101 C7 C8 178.4(6) 1_555 1_555 1_555 1_555 yes
C6 C101 C8 C7 -2.5(9) 1_555 1_555 1_555 1_555 yes
C6 C101 C8 C9 179.8(8) 1_555 1_555 1_555 1_555 yes
C6 C101 C9 C8 -179.8(8) 1_555 1_555 1_555 1_555 yes
C6 C101 C9 C10 -1(1) 1_555 1_555 1_555 1_555 yes
C6 C101 C10 C9 178.9(6) 1_555 1_555 1_555 1_555 yes
C7 ZR1 N1 C11 88.7(5) 1_555 1_555 1_555 1_555 yes
C7 ZR1 N1 C20 -71.6(9) 1_555 1_555 1_555 1_555 yes
C7 ZR1 C1 C100 -2.9(6) 1_555 1_555 1_555 1_555 yes
C7 ZR1 C2 C100 -79.5(4) 1_555 1_555 1_555 1_555 yes
C7 ZR1 C3 C100 -145.4(5) 1_555 1_555 1_555 1_555 yes
C7 ZR1 C4 C100 140.7(5) 1_555 1_555 1_555 1_555 yes
C7 ZR1 C5 C100 75.2(4) 1_555 1_555 1_555 1_555 yes
C7 ZR1 C6 C10 112.5(7) 1_555 1_555 1_555 1_555 yes
C7 ZR1 C6 C101 56.3(5) 1_555 1_555 1_555 1_555 yes
C7 ZR1 C8 C9 -113.3(7) 1_555 1_555 1_555 1_555 yes
C7 ZR1 C8 C101 -57.4(5) 1_555 1_555 1_555 1_555 yes
C7 ZR1 C9 C8 37.5(5) 1_555 1_555 1_555 1_555 yes
C7 ZR1 C9 C10 -78.9(5) 1_555 1_555 1_555 1_555 yes
C7 ZR1 C9 C101 -19.9(4) 1_555 1_555 1_555 1_555 yes
C7 ZR1 C10 C9 76.2(5) 1_555 1_555 1_555 1_555 yes
C7 ZR1 C10 C101 19.6(4) 1_555 1_555 1_555 1_555 yes
C7 ZR1 C11 C12 80.0(5) 1_555 1_555 1_555 1_555 yes
C7 ZR1 C11 C19 -34(1) 1_555 1_555 1_555 1_555 yes
C7 ZR1 C12 C11 -122.2(5) 1_555 1_555 1_555 1_555 yes
C7 ZR1 C12 C13 97.2(5) 1_555 1_555 1_555 1_555 yes
C7 ZR1 C13 C12 -103.5(5) 1_555 1_555 1_555 1_555 yes
C7 ZR1 C13 C14 145.1(5) 1_555 1_555 1_555 1_555 yes
C7 ZR1 C101 C8 71.6(5) 1_555 1_555 1_555 1_555 yes
C7 ZR1 C101 C9 144.6(6) 1_555 1_555 1_555 1_555 yes
C7 ZR1 C101 C10 -144.8(7) 1_555 1_555 1_555 1_555 yes
C7 C6 ZR1 C8 -36.0(5) 1_555 1_555 1_555 1_555 yes
C7 C6 ZR1 C9 -76.2(5) 1_555 1_555 1_555 1_555 yes
C7 C6 ZR1 C10 -112.5(7) 1_555 1_555 1_555 1_555 yes
C7 C6 ZR1 C11 -146.0(5) 1_555 1_555 1_555 1_555 yes
C7 C6 ZR1 C12 -113.3(5) 1_555 1_555 1_555 1_555 yes
C7 C6 ZR1 C13 -78.6(7) 1_555 1_555 1_555 1_555 yes
C7 C6 ZR1 C100 69.2(5) 1_555 1_555 1_555 1_555 yes
C7 C6 ZR1 C101 -56.3(5) 1_555 1_555 1_555 1_555 yes
C7 C6 C10 C9 -0.7(9) 1_555 1_555 1_555 1_555 yes
C7 C6 C10 C101 0.2(5) 1_555 1_555 1_555 1_555 yes
C7 C6 C101 C8 2.5(9) 1_555 1_555 1_555 1_555 yes
C7 C6 C101 C9 -177.9(8) 1_555 1_555 1_555 1_555 yes
C7 C6 C101 C10 -179.7(6) 1_555 1_555 1_555 1_555 yes
C7 C8 ZR1 C9 113.3(7) 1_555 1_555 1_555 1_555 yes
C7 C8 ZR1 C10 77.8(6) 1_555 1_555 1_555 1_555 yes
C7 C8 ZR1 C11 129.4(5) 1_555 1_555 1_555 1_555 yes
C7 C8 ZR1 C12 151.7(5) 1_555 1_555 1_555 1_555 yes
C7 C8 ZR1 C13 -174.0(5) 1_555 1_555 1_555 1_555 yes
C7 C8 ZR1 C100 -61.4(5) 1_555 1_555 1_555 1_555 yes
C7 C8 ZR1 C101 57.4(5) 1_555 1_555 1_555 1_555 yes
C7 C8 C9 C10 -3.7(9) 1_555 1_555 1_555 1_555 yes
C7 C8 C9 C101 -1.9(5) 1_555 1_555 1_555 1_555 yes
C7 C8 C101 C9 177.8(6) 1_555 1_555 1_555 1_555 yes
C7 C8 C101 C10 -178.9(8) 1_555 1_555 1_555 1_555 yes
C7 C101 ZR1 C8 -71.6(5) 1_555 1_555 1_555 1_555 yes
C7 C101 ZR1 C9 -144.6(6) 1_555 1_555 1_555 1_555 yes
C7 C101 ZR1 C10 144.8(7) 1_555 1_555 1_555 1_555 yes
C7 C101 ZR1 C11 170.6(5) 1_555 1_555 1_555 1_555 yes
C7 C101 ZR1 C12 -159.5(5) 1_555 1_555 1_555 1_555 yes
C7 C101 ZR1 C13 -125.3(5) 1_555 1_555 1_555 1_555 yes
C7 C101 ZR1 C100 4.3(5) 1_555 1_555 1_555 1_555 yes
C7 C101 C6 C10 179.7(6) 1_555 1_555 1_555 1_555 yes
C7 C101 C8 C9 -177.8(6) 1_555 1_555 1_555 1_555 yes
C7 C101 C9 C8 3.7(9) 1_555 1_555 1_555 1_555 yes
C7 C101 C9 C10 -178.4(8) 1_555 1_555 1_555 1_555 yes
C7 C101 C10 C9 178.4(8) 1_555 1_555 1_555 1_555 yes
C8 ZR1 N1 C11 34.7(6) 1_555 1_555 1_555 1_555 yes
C8 ZR1 N1 C20 -125.6(8) 1_555 1_555 1_555 1_555 yes
C8 ZR1 C1 C100 35.3(6) 1_555 1_555 1_555 1_555 yes
C8 ZR1 C2 C100 -62.1(5) 1_555 1_555 1_555 1_555 yes
C8 ZR1 C3 C100 -126.4(4) 1_555 1_555 1_555 1_555 yes
C8 ZR1 C4 C100 170.2(5) 1_555 1_555 1_555 1_555 yes
C8 ZR1 C5 C100 107.8(4) 1_555 1_555 1_555 1_555 yes
C8 ZR1 C6 C10 76.4(5) 1_555 1_555 1_555 1_555 yes
C8 ZR1 C6 C101 20.2(3) 1_555 1_555 1_555 1_555 yes
C8 ZR1 C7 C101 57.4(5) 1_555 1_555 1_555 1_555 yes
C8 ZR1 C9 C10 -116.4(7) 1_555 1_555 1_555 1_555 yes
C8 ZR1 C9 C101 -57.4(5) 1_555 1_555 1_555 1_555 yes
C8 ZR1 C10 C9 36.4(4) 1_555 1_555 1_555 1_555 yes
C8 ZR1 C10 C101 -20.2(4) 1_555 1_555 1_555 1_555 yes
C8 ZR1 C11 C12 47.1(5) 1_555 1_555 1_555 1_555 yes
C8 ZR1 C11 C19 -67(1) 1_555 1_555 1_555 1_555 yes
C8 ZR1 C12 C11 -138.8(5) 1_555 1_555 1_555 1_555 yes
C8 ZR1 C12 C13 80.5(4) 1_555 1_555 1_555 1_555 yes
C8 ZR1 C13 C12 -99.9(4) 1_555 1_555 1_555 1_555 yes
C8 ZR1 C13 C14 148.7(6) 1_555 1_555 1_555 1_555 yes
C8 ZR1 C101 C9 73.1(6) 1_555 1_555 1_555 1_555 yes
C8 ZR1 C101 C10 143.7(6) 1_555 1_555 1_555 1_555 yes
C8 C7 ZR1 C9 -37.8(5) 1_555 1_555 1_555 1_555 yes
C8 C7 ZR1 C10 -77.2(5) 1_555 1_555 1_555 1_555 yes
C8 C7 ZR1 C11 -69.6(6) 1_555 1_555 1_555 1_555 yes
C8 C7 ZR1 C12 -33.4(6) 1_555 1_555 1_555 1_555 yes
C8 C7 ZR1 C13 6.9(6) 1_555 1_555 1_555 1_555 yes
C8 C7 ZR1 C100 126.2(5) 1_555 1_555 1_555 1_555 yes
C8 C7 ZR1 C101 -57.4(5) 1_555 1_555 1_555 1_555 yes
C8 C7 C6 C10 -1.6(9) 1_555 1_555 1_555 1_555 yes
C8 C7 C6 C101 -1.3(5) 1_555 1_555 1_555 1_555 yes
C8 C7 C101 C9 -3.7(9) 1_555 1_555 1_555 1_555 yes
C8 C7 C101 C10 178.9(8) 1_555 1_555 1_555 1_555 yes
C8 C9 ZR1 C10 116.4(7) 1_555 1_555 1_555 1_555 yes
C8 C9 ZR1 C11 -165.5(5) 1_555 1_555 1_555 1_555 yes
C8 C9 ZR1 C12 -138.5(6) 1_555 1_555 1_555 1_555 yes
C8 C9 ZR1 C13 -103.7(6) 1_555 1_555 1_555 1_555 yes
C8 C9 ZR1 C100 8.6(7) 1_555 1_555 1_555 1_555 yes
C8 C9 ZR1 C101 57.4(5) 1_555 1_555 1_555 1_555 yes
C8 C9 C10 C101 1.8(5) 1_555 1_555 1_555 1_555 yes
C8 C9 C101 C10 -177.9(6) 1_555 1_555 1_555 1_555 yes
C8 C101 ZR1 C9 -73.1(6) 1_555 1_555 1_555 1_555 yes
C8 C101 ZR1 C10 -143.7(6) 1_555 1_555 1_555 1_555 yes
C8 C101 ZR1 C11 -117.8(4) 1_555 1_555 1_555 1_555 yes
C8 C101 ZR1 C12 -87.9(4) 1_555 1_555 1_555 1_555 yes
C8 C101 ZR1 C13 -53.8(4) 1_555 1_555 1_555 1_555 yes
C8 C101 ZR1 C100 75.8(4) 1_555 1_555 1_555 1_555 yes
C8 C101 C6 C10 -177.8(8) 1_555 1_555 1_555 1_555 yes
C8 C101 C9 C10 177.9(6) 1_555 1_555 1_555 1_555 yes
C8 C101 C10 C9 -3.3(10) 1_555 1_555 1_555 1_555 yes
C9 ZR1 N1 C11 32.9(5) 1_555 1_555 1_555 1_555 yes
C9 ZR1 N1 C20 -127.4(7) 1_555 1_555 1_555 1_555 yes
C9 ZR1 C1 C100 65(1) 1_555 1_555 1_555 1_555 yes
C9 ZR1 C2 C100 -100.5(6) 1_555 1_555 1_555 1_555 yes
C9 ZR1 C3 C100 -145.0(4) 1_555 1_555 1_555 1_555 yes
C9 ZR1 C4 C100 170.0(4) 1_555 1_555 1_555 1_555 yes
C9 ZR1 C5 C100 125.8(4) 1_555 1_555 1_555 1_555 yes
C9 ZR1 C6 C10 36.2(4) 1_555 1_555 1_555 1_555 yes
C9 ZR1 C6 C101 -19.9(4) 1_555 1_555 1_555 1_555 yes
C9 ZR1 C7 C101 19.5(4) 1_555 1_555 1_555 1_555 yes
C9 ZR1 C8 C101 55.9(5) 1_555 1_555 1_555 1_555 yes
C9 ZR1 C10 C101 -56.6(5) 1_555 1_555 1_555 1_555 yes
C9 ZR1 C11 C12 55.5(5) 1_555 1_555 1_555 1_555 yes
C9 ZR1 C11 C19 -59(1) 1_555 1_555 1_555 1_555 yes
C9 ZR1 C12 C11 -118.5(5) 1_555 1_555 1_555 1_555 yes
C9 ZR1 C12 C13 100.9(5) 1_555 1_555 1_555 1_555 yes
C9 ZR1 C13 C12 -69.3(4) 1_555 1_555 1_555 1_555 yes
C9 ZR1 C13 C14 179.3(6) 1_555 1_555 1_555 1_555 yes
C9 ZR1 C101 C10 70.6(6) 1_555 1_555 1_555 1_555 yes
C9 C8 ZR1 C10 -35.5(5) 1_555 1_555 1_555 1_555 yes
C9 C8 ZR1 C11 16.2(6) 1_555 1_555 1_555 1_555 yes
C9 C8 ZR1 C12 38.4(5) 1_555 1_555 1_555 1_555 yes
C9 C8 ZR1 C13 72.7(5) 1_555 1_555 1_555 1_555 yes
C9 C8 ZR1 C100 -174.7(5) 1_555 1_555 1_555 1_555 yes
C9 C8 ZR1 C101 -55.9(5) 1_555 1_555 1_555 1_555 yes
C9 C8 C7 C101 1.9(5) 1_555 1_555 1_555 1_555 yes
C9 C8 C101 C10 3.3(10) 1_555 1_555 1_555 1_555 yes
C9 C10 ZR1 C11 -98.1(5) 1_555 1_555 1_555 1_555 yes
C9 C10 ZR1 C12 -66.6(5) 1_555 1_555 1_555 1_555 yes
C9 C10 ZR1 C13 -40.4(5) 1_555 1_555 1_555 1_555 yes
C9 C10 ZR1 C100 116.8(6) 1_555 1_555 1_555 1_555 yes
C9 C10 ZR1 C101 56.6(5) 1_555 1_555 1_555 1_555 yes
C9 C10 C6 C101 -1.0(5) 1_555 1_555 1_555 1_555 yes
C9 C101 ZR1 C10 -70.6(6) 1_555 1_555 1_555 1_555 yes
C9 C101 ZR1 C11 -44.7(5) 1_555 1_555 1_555 1_555 yes
C9 C101 ZR1 C12 -14.9(5) 1_555 1_555 1_555 1_555 yes
C9 C101 ZR1 C13 19.3(5) 1_555 1_555 1_555 1_555 yes
C9 C101 ZR1 C100 148.9(5) 1_555 1_555 1_555 1_555 yes
C9 C101 C6 C10 1.8(10) 1_555 1_555 1_555 1_555 yes
C10 ZR1 N1 C11 59.8(5) 1_555 1_555 1_555 1_555 yes
C10 ZR1 N1 C20 -100.5(8) 1_555 1_555 1_555 1_555 yes
C10 ZR1 C1 C100 -77.3(8) 1_555 1_555 1_555 1_555 yes
C10 ZR1 C2 C100 -131.8(4) 1_555 1_555 1_555 1_555 yes
C10 ZR1 C3 C100 -178.6(4) 1_555 1_555 1_555 1_555 yes
C10 ZR1 C4 C100 134.9(4) 1_555 1_555 1_555 1_555 yes
C10 ZR1 C5 C100 84.1(9) 1_555 1_555 1_555 1_555 yes
C10 ZR1 C6 C101 -56.2(5) 1_555 1_555 1_555 1_555 yes
C10 ZR1 C7 C101 -19.8(4) 1_555 1_555 1_555 1_555 yes
C10 ZR1 C8 C101 20.4(4) 1_555 1_555 1_555 1_555 yes
C10 ZR1 C9 C101 59.0(5) 1_555 1_555 1_555 1_555 yes
C10 ZR1 C11 C12 86.0(5) 1_555 1_555 1_555 1_555 yes
C10 ZR1 C11 C19 -28(1) 1_555 1_555 1_555 1_555 yes
C10 ZR1 C12 C11 -88.4(5) 1_555 1_555 1_555 1_555 yes
C10 ZR1 C12 C13 131.0(5) 1_555 1_555 1_555 1_555 yes
C10 ZR1 C13 C12 -49.6(4) 1_555 1_555 1_555 1_555 yes
C10 ZR1 C13 C14 -161.0(6) 1_555 1_555 1_555 1_555 yes
C10 C6 ZR1 C11 -33.6(6) 1_555 1_555 1_555 1_555 yes
C10 C6 ZR1 C12 -0.8(6) 1_555 1_555 1_555 1_555 yes
C10 C6 ZR1 C13 33.8(7) 1_555 1_555 1_555 1_555 yes
C10 C6 ZR1 C100 -178.3(5) 1_555 1_555 1_555 1_555 yes
C10 C6 ZR1 C101 56.2(5) 1_555 1_555 1_555 1_555 yes
C10 C6 C7 C101 -0.2(5) 1_555 1_555 1_555 1_555 yes
C10 C9 ZR1 C11 78.1(5) 1_555 1_555 1_555 1_555 yes
C10 C9 ZR1 C12 105.1(6) 1_555 1_555 1_555 1_555 yes
C10 C9 ZR1 C13 140.0(6) 1_555 1_555 1_555 1_555 yes
C10 C9 ZR1 C100 -107.8(6) 1_555 1_555 1_555 1_555 yes
C10 C9 ZR1 C101 -59.0(5) 1_555 1_555 1_555 1_555 yes
C10 C9 C8 C101 -1.8(5) 1_555 1_555 1_555 1_555 yes
C10 C101 ZR1 C11 25.9(6) 1_555 1_555 1_555 1_555 yes
C10 C101 ZR1 C12 55.8(6) 1_555 1_555 1_555 1_555 yes
C10 C101 ZR1 C13 89.9(6) 1_555 1_555 1_555 1_555 yes
C10 C101 ZR1 C100 -140.5(5) 1_555 1_555 1_555 1_555 yes
C11 ZR1 N1 C20 -160.3(10) 1_555 1_555 1_555 1_555 yes
C11 ZR1 C1 C100 -170.1(4) 1_555 1_555 1_555 1_555 yes
C11 ZR1 C2 C100 133.7(3) 1_555 1_555 1_555 1_555 yes
C11 ZR1 C3 C100 74.0(6) 1_555 1_555 1_555 1_555 yes
C11 ZR1 C4 C100 -42.0(8) 1_555 1_555 1_555 1_555 yes
C11 ZR1 C5 C100 -115.0(4) 1_555 1_555 1_555 1_555 yes
C11 ZR1 C6 C101 -89.7(5) 1_555 1_555 1_555 1_555 yes
C11 ZR1 C7 C101 -12.3(6) 1_555 1_555 1_555 1_555 yes
C11 ZR1 C8 C101 72.0(4) 1_555 1_555 1_555 1_555 yes
C11 ZR1 C9 C101 137.1(4) 1_555 1_555 1_555 1_555 yes
C11 ZR1 C10 C101 -154.7(5) 1_555 1_555 1_555 1_555 yes
C11 ZR1 C12 C13 -140.6(7) 1_555 1_555 1_555 1_555 yes
C11 ZR1 C13 C12 21.8(4) 1_555 1_555 1_555 1_555 yes
C11 ZR1 C13 C14 -89.6(6) 1_555 1_555 1_555 1_555 yes
C11 N1 ZR1 C12 -14.7(4) 1_555 1_555 1_555 1_555 yes
C11 N1 ZR1 C13 -42.4(4) 1_555 1_555 1_555 1_555 yes
C11 N1 ZR1 C100 -153.2(4) 1_555 1_555 1_555 1_555 yes
C11 N1 ZR1 C101 60.9(4) 1_555 1_555 1_555 1_555 yes
C11 N1 C20 C21 -93.0(8) 1_555 1_555 1_555 1_555 yes
C11 N1 C20 C25 93.7(9) 1_555 1_555 1_555 1_555 yes
C11 C12 ZR1 C13 140.6(7) 1_555 1_555 1_555 1_555 yes
C11 C12 ZR1 C100 88.6(5) 1_555 1_555 1_555 1_555 yes
C11 C12 ZR1 C101 -111.4(4) 1_555 1_555 1_555 1_555 yes
C11 C12 C13 C14 70.5(10) 1_555 1_555 1_555 1_555 yes
C11 C19 C18 C17 -53.1(9) 1_555 1_555 1_555 1_555 yes
C12 ZR1 N1 C20 -175.0(8) 1_555 1_555 1_555 1_555 yes
C12 ZR1 C1 C100 159.4(4) 1_555 1_555 1_555 1_555 yes
C12 ZR1 C2 C100 109.7(4) 1_555 1_555 1_555 1_555 yes
C12 ZR1 C3 C100 18(1) 1_555 1_555 1_555 1_555 yes
C12 ZR1 C4 C100 -98.3(5) 1_555 1_555 1_555 1_555 yes
C12 ZR1 C5 C100 -149.4(3) 1_555 1_555 1_555 1_555 yes
C12 ZR1 C6 C101 -57.0(5) 1_555 1_555 1_555 1_555 yes
C12 ZR1 C7 C101 24.0(6) 1_555 1_555 1_555 1_555 yes
C12 ZR1 C8 C101 94.3(4) 1_555 1_555 1_555 1_555 yes
C12 ZR1 C9 C101 164.2(5) 1_555 1_555 1_555 1_555 yes
C12 ZR1 C10 C101 -123.2(5) 1_555 1_555 1_555 1_555 yes
C12 ZR1 C11 C19 -114(1) 1_555 1_555 1_555 1_555 yes
C12 ZR1 C13 C14 -111.4(7) 1_555 1_555 1_555 1_555 yes
C12 C11 ZR1 C13 -24.3(4) 1_555 1_555 1_555 1_555 yes
C12 C11 ZR1 C100 -120.2(4) 1_555 1_555 1_555 1_555 yes
C12 C11 ZR1 C101 74.2(4) 1_555 1_555 1_555 1_555 yes
C12 C11 N1 C20 -168.4(6) 1_555 1_555 1_555 1_555 yes
C12 C11 C19 C18 76.9(8) 1_555 1_555 1_555 1_555 yes
C12 C13 ZR1 C100 145.1(4) 1_555 1_555 1_555 1_555 yes
C12 C13 ZR1 C101 -78.1(4) 1_555 1_555 1_555 1_555 yes
C12 C13 C14 C15 48.9(9) 1_555 1_555 1_555 1_555 yes
C13 ZR1 N1 C20 157.3(7) 1_555 1_555 1_555 1_555 yes
C13 ZR1 C1 C100 127.8(4) 1_555 1_555 1_555 1_555 yes
C13 ZR1 C2 C100 64.0(5) 1_555 1_555 1_555 1_555 yes
C13 ZR1 C3 C100 -30.5(6) 1_555 1_555 1_555 1_555 yes
C13 ZR1 C4 C100 -103.3(4) 1_555 1_555 1_555 1_555 yes
C13 ZR1 C5 C100 -166.6(4) 1_555 1_555 1_555 1_555 yes
C13 ZR1 C6 C101 -22.3(7) 1_555 1_555 1_555 1_555 yes
C13 ZR1 C7 C101 64.2(5) 1_555 1_555 1_555 1_555 yes
C13 ZR1 C8 C101 128.6(4) 1_555 1_555 1_555 1_555 yes
C13 ZR1 C9 C101 -161.0(5) 1_555 1_555 1_555 1_555 yes
C13 ZR1 C10 C101 -97.0(5) 1_555 1_555 1_555 1_555 yes
C13 ZR1 C11 C19 -139(1) 1_555 1_555 1_555 1_555 yes
C13 C12 ZR1 C100 -52.0(5) 1_555 1_555 1_555 1_555 yes
C13 C12 ZR1 C101 108.0(4) 1_555 1_555 1_555 1_555 yes
C13 C12 C11 C19 -156.9(7) 1_555 1_555 1_555 1_555 yes
C13 C14 C15 C16 -85.1(8) 1_555 1_555 1_555 1_555 yes
C14 C13 ZR1 C100 33.7(6) 1_555 1_555 1_555 1_555 yes
C14 C13 ZR1 C101 170.5(5) 1_555 1_555 1_555 1_555 yes
C14 C15 C16 C17 91.0(9) 1_555 1_555 1_555 1_555 yes
C15 C16 C17 C18 -118.9(8) 1_555 1_555 1_555 1_555 yes
C16 C17 C18 C19 96.4(8) 1_555 1_555 1_555 1_555 yes
C19 C11 ZR1 C100 125(1) 1_555 1_555 1_555 1_555 yes
C19 C11 ZR1 C101 -40(1) 1_555 1_555 1_555 1_555 yes
C19 C11 N1 C20 10(1) 1_555 1_555 1_555 1_555 yes
C20 N1 ZR1 C100 46.5(7) 1_555 1_555 1_555 1_555 yes
C20 N1 ZR1 C101 -99.4(7) 1_555 1_555 1_555 1_555 yes
C20 C21 C22 C23 2(1) 1_555 1_555 1_555 1_555 yes
C20 C25 C24 C23 0(1) 1_555 1_555 1_555 1_555 yes
C21 C20 C25 C24 -1(1) 1_555 1_555 1_555 1_555 yes
C21 C20 C25 C27 177.4(6) 1_555 1_555 1_555 1_555 yes
C21 C22 C23 C24 -3(1) 1_555 1_555 1_555 1_555 yes
C22 C21 C20 C25 0(1) 1_555 1_555 1_555 1_555 yes
C22 C23 C24 C25 1(1) 1_555 1_555 1_555 1_555 yes
C23 C22 C21 C26 -179.6(7) 1_555 1_555 1_555 1_555 yes
C23 C24 C25 C27 -178.4(7) 1_555 1_555 1_555 1_555 yes
C25 C20 C21 C26 -177.9(7) 1_555 1_555 1_555 1_555 yes
C100 ZR1 C6 C101 125.5(4) 1_555 1_555 1_555 1_555 yes
C100 ZR1 C7 C101 -176.5(4) 1_555 1_555 1_555 1_555 yes
C100 ZR1 C8 C101 -118.8(3) 1_555 1_555 1_555 1_555 yes
C100 ZR1 C9 C101 -48.7(7) 1_555 1_555 1_555 1_555 yes
C100 ZR1 C10 C101 60.1(7) 1_555 1_555 1_555 1_555 yes
C100 C1 ZR1 C101 -7.8(8) 1_555 1_555 1_555 1_555 yes
C100 C2 ZR1 C101 -96.9(4) 1_555 1_555 1_555 1_555 yes
C100 C3 ZR1 C101 -154.2(3) 1_555 1_555 1_555 1_555 yes
C100 C4 ZR1 C101 147.2(4) 1_555 1_555 1_555 1_555 yes
C100 C5 ZR1 C101 89.4(4) 1_555 1_555 1_555 1_555 yes
